data_2102538
loop_
_publ_author_name
'Lehmler, Hans-Joachim'
'Parkin, Sean'
'Brock, Carolyn Pratt'

_publ_section_title
;
 Packing conflicts in the <i>Z</i>' = 5 structure of
 CF~3~(CF~2~)~3~(CH~2~)~10~COOH
;
_journal_issue 3
_journal_name_full 'Acta Crystallographica Section B'
_journal_page_first 325
_journal_page_last 332
_journal_paper_doi 10.1107/S0108768104005609
_journal_volume 60
_journal_year 2004
_chemical_formula_moiety 'C15 H21 F9 O2'
_chemical_formula_sum 'C15 H21 F9 O2'
_chemical_formula_weight 404.32
_chemical_melting_point 322.0(10)
_chemical_name_systematic
;
1-(perfluorobutyl)undecanoic acid
;
_space_group_IT_number 2
_symmetry_cell_setting triclinic
_symmetry_space_group_name_Hall '-P 1'
_symmetry_space_group_name_H-M 'P -1'
_atom_sites_solution_hydrogens geom
_atom_sites_solution_primary direct
_atom_sites_solution_secondary difmap
_audit_creation_method 'SHELXL-97 and C. P. Brock'
_cell_angle_alpha 78.01(2)
_cell_angle_beta 89.72(2)
_cell_angle_gamma 81.16(2)
_cell_formula_units_Z 10
_cell_length_a 11.253(2)
_cell_length_b 13.750(2)
_cell_length_c 29.289(6)
_cell_measurement_reflns_used 15988
_cell_measurement_temperature 90.0(2)
_cell_measurement_theta_max 25.35
_cell_measurement_theta_min 1.00
_cell_volume 4378.6(14)
_computing_cell_refinement 'SCALEPACK (Otwinowski & Minor, 1997)'
_computing_data_collection 'COLLECT (Nonius, 1998)'
_computing_data_reduction 'DENZO-SMN (Otwinowski & Minor, 1997)'
_computing_molecular_graphics
;
XP in Siemens SHELXTL (Sheldrick, 1994);  Mercury (Bruno et al.,
2002)
;
_computing_publication_material
;
SHELX97-2 (Sheldrick, 1997) and local procedures
;
_computing_structure_refinement 'SHELXL-97 (Sheldrick, 1997)'
_computing_structure_solution 'SHELXS-97 (Sheldrick, 1990)'
_diffrn_ambient_temperature 90.0(2)
_diffrn_detector_area_resol_mean 18
_diffrn_measured_fraction_theta_full 0.999
_diffrn_measured_fraction_theta_max 0.999
_diffrn_measurement_device_type 'Nonius KappaCCD diffractometer'
_diffrn_measurement_method '1.0\% \w scans at fixed \c = 55\%'
_diffrn_radiation_monochromator graphite
_diffrn_radiation_source 'fine-focus sealed tube'
_diffrn_radiation_type MoK\a
_diffrn_radiation_wavelength 0.71073
_diffrn_reflns_av_R_equivalents 0.0672
_diffrn_reflns_av_sigmaI/netI 0.0979
_diffrn_reflns_limit_h_max 13
_diffrn_reflns_limit_h_min -13
_diffrn_reflns_limit_k_max 16
_diffrn_reflns_limit_k_min -16
_diffrn_reflns_limit_l_max 34
_diffrn_reflns_limit_l_min -34
_diffrn_reflns_number 30811
_diffrn_reflns_theta_full 25.00
_diffrn_reflns_theta_max 25.00
_diffrn_reflns_theta_min 1.53
_diffrn_standards_decay_% <1
_diffrn_standards_number 0
_exptl_absorpt_coefficient_mu 0.163
_exptl_absorpt_correction_T_max 1.00
_exptl_absorpt_correction_T_min 0.93
_exptl_absorpt_correction_type multi-scan
_exptl_absorpt_process_details 'DENZO-SMN (Otwinowski & Minor, 1997)'
_exptl_crystal_colour colorless
_exptl_crystal_density_diffrn 1.533
_exptl_crystal_density_method 'not measured'
_exptl_crystal_description 'thin flakes'
_exptl_crystal_F_000 2080
_exptl_crystal_size_max 0.45
_exptl_crystal_size_mid 0.20
_exptl_crystal_size_min 0.03
_refine_diff_density_max 0.334
_refine_diff_density_min -0.276
_refine_ls_extinction_method none
_refine_ls_goodness_of_fit_ref 0.970
_refine_ls_hydrogen_treatment mixed
_refine_ls_matrix_type full
_refine_ls_number_parameters 1565
_refine_ls_number_reflns 15437
_refine_ls_number_restraints 1355
_refine_ls_restrained_S_all 0.944
_refine_ls_R_factor_all 0.1305
_refine_ls_R_factor_gt 0.0495
_refine_ls_shift/su_max 0.002
_refine_ls_shift/su_mean 0.000
_refine_ls_structure_factor_coef Fsqd
_refine_ls_weighting_details 'calc w=1/[\s^2^(Fo^2^)+(0.0425P)^2^+0.0000P] where P=(Fo^2^+2Fc^2^)/3'
_refine_ls_weighting_scheme calc
_refine_ls_wR_factor_gt 0.0869
_refine_ls_wR_factor_ref 0.1070
_reflns_number_gt 8076
_reflns_number_total 15437
_reflns_threshold_expression >2sigma(I)
_cod_data_source_file de5003.cif
_cod_data_source_block global
_cod_original_cell_volume 4378.7(14)
_cod_original_sg_symbol_H-M P-1
_cod_database_code 2102538

loop_
_symmetry_equiv_pos_as_xyz
'x, y, z'
'-x, -y, -z'

loop_
_atom_site_label
_atom_site_fract_x
_atom_site_fract_y
_atom_site_fract_z
_atom_site_U_iso_or_equiv
_atom_site_adp_type
_atom_site_calc_flag
_atom_site_refinement_flags
_atom_site_occupancy
_atom_site_disorder_assembly
_atom_site_disorder_group
_atom_site_type_symbol
O1A 1.10543(14) 0.91330(11) 0.57922(6) 0.0295(4) Uani d DU 1 . . O
H1A 1.0413 0.9085 0.5659 0.044 Uiso calc R 1 . . H
O2A 1.10531(14) 0.74894(12) 0.60743(5) 0.0293(4) Uani d DU 1 . . O
C1A 1.1527(2) 0.82407(18) 0.60407(8) 0.0212(6) Uani d DU 1 . . C
C2A 1.26994(19) 0.82689(16) 0.62699(8) 0.0217(6) Uani d DU 1 . . C
H2A1 1.2559 0.8758 0.6477 0.026 Uiso calc R 1 . . H
H2A2 1.3247 0.8528 0.6024 0.026 Uiso calc R 1 . . H
C3A 1.33394(19) 0.72755(17) 0.65561(8) 0.0235(6) Uani d DU 1 . . C
H3A1 1.2836 0.7034 0.6821 0.028 Uiso calc R 1 . . H
H3A2 1.3453 0.6766 0.6359 0.028 Uiso calc R 1 . . H
C4A 1.45547(19) 0.73966(16) 0.67409(8) 0.0224(6) Uani d DU 1 . . C
H4A1 1.4440 0.7975 0.6898 0.027 Uiso calc R 1 . . H
H4A2 1.5078 0.7563 0.6472 0.027 Uiso calc R 1 . . H
C5A 1.5204(2) 0.64796(17) 0.70817(8) 0.0241(6) Uani d DU 1 . . C
H5A1 1.4674 0.6292 0.7345 0.029 Uiso calc R 1 . . H
H5A2 1.5363 0.5907 0.6922 0.029 Uiso calc R 1 . . H
C6A 1.63865(19) 0.66587(17) 0.72721(8) 0.0251(6) Uani d DU 1 . . C
H6A1 1.6247 0.7302 0.7380 0.030 Uiso calc R 1 . . H
H6A2 1.6961 0.6731 0.7015 0.030 Uiso calc R 1 . . H
C7A 1.6960(2) 0.58310(17) 0.76734(8) 0.0273(6) Uani d DU 1 . . C
H7A1 1.6373 0.5734 0.7925 0.033 Uiso calc R 1 . . H
H7A2 1.7141 0.5193 0.7562 0.033 Uiso calc R 1 . . H
C8A 1.8112(2) 0.60507(18) 0.78742(8) 0.0282(6) Uani d DU 1 . . C
H8A1 1.8724 0.6082 0.7630 0.034 Uiso calc R 1 . . H
H8A2 1.7947 0.6721 0.7956 0.034 Uiso calc R 1 . . H
C9A 1.8626(2) 0.52805(17) 0.83029(8) 0.0305(7) Uani d DU 1 . . C
H9A1 1.8012 0.5243 0.8546 0.037 Uiso calc R 1 . . H
H9A2 1.8802 0.4611 0.8220 0.037 Uiso calc R 1 . . H
C10A 1.9763(2) 0.55145(18) 0.85024(8) 0.0295(6) Uani d DU 1 . . C
H10A 1.9604 0.6205 0.8562 0.035 Uiso calc R 1 . . H
H10B 2.0397 0.5499 0.8268 0.035 Uiso calc R 1 . . H
C11A 2.0224(2) 0.47864(17) 0.89528(8) 0.0294(6) Uani d DU 1 . . C
H11A 1.9584 0.4790 0.9186 0.035 Uiso calc R 1 . . H
H11B 2.0403 0.4098 0.8892 0.035 Uiso calc R 1 . . H
C12A 2.1331(2) 0.50401(19) 0.91522(8) 0.0276(6) Uani d DU 1 . . C
F1A 2.10978(13) 0.59723(10) 0.92458(5) 0.0480(4) Uani d DU 1 . . F
F2A 2.22163(12) 0.50668(13) 0.88380(5) 0.0590(5) Uani d DU 1 . . F
C13A 2.1855(2) 0.43198(18) 0.96045(8) 0.0256(6) Uani d DU 1 . . C
F3A 2.10483(12) 0.43620(11) 0.99385(5) 0.0417(4) Uani d DU 1 . . F
F4A 2.20246(14) 0.33836(11) 0.95278(5) 0.0568(5) Uani d DU 1 . . F
C14A 2.3056(2) 0.4514(2) 0.97924(9) 0.0316(6) Uani d DU 1 . . C
F5A 2.39241(13) 0.43323(13) 0.94936(5) 0.0623(5) Uani d DU 1 . . F
F6A 2.29756(13) 0.54701(11) 0.98279(5) 0.0529(5) Uani d DU 1 . . F
C15A 2.3496(2) 0.3858(2) 1.02743(9) 0.0346(7) Uani d DU 1 . . C
F7A 2.27770(14) 0.40784(12) 1.06035(5) 0.0515(5) Uani d DU 1 . . F
F8A 2.35819(14) 0.28947(11) 1.02768(5) 0.0518(5) Uani d DU 1 . . F
F9A 2.45743(14) 0.40451(12) 1.03734(5) 0.0581(5) Uani d DU 1 . . F
O1B 0.90865(15) 0.74693(11) 0.55936(6) 0.0344(5) Uani d DU 1 . . O
H1B 0.9690 0.7537 0.5745 0.052 Uiso calc R 1 . . H
O2B 0.89749(14) 0.91323(12) 0.53527(5) 0.0279(4) Uani d DU 1 . . O
C1B 0.8569(2) 0.83629(19) 0.53575(8) 0.0217(6) Uani d DU 1 . . C
C2B 0.74371(19) 0.82860(16) 0.51075(8) 0.0235(6) Uani d DU 1 . . C
H2B1 0.6845 0.8074 0.5344 0.028 Uiso calc R 1 . . H
H2B2 0.7622 0.7748 0.4928 0.028 Uiso calc R 1 . . H
C3B 0.68528(19) 0.92369(16) 0.47768(8) 0.0225(6) Uani d DU 1 . . C
H3B1 0.7411 0.9435 0.4524 0.027 Uiso calc R 1 . . H
H3B2 0.6683 0.9790 0.4948 0.027 Uiso calc R 1 . . H
C4B 0.56832(19) 0.90701(16) 0.45652(8) 0.0231(6) Uani d DU 1 . . C
H4B1 0.5862 0.8492 0.4410 0.028 Uiso calc R 1 . . H
H4B2 0.5131 0.8885 0.4822 0.028 Uiso calc R 1 . . H
C5B 0.5037(2) 0.99680(17) 0.42135(8) 0.0242(6) Uani d DU 1 . . C
H5B1 0.5571 1.0140 0.3949 0.029 Uiso calc R 1 . . H
H5B2 0.4874 1.0555 0.4364 0.029 Uiso calc R 1 . . H
C6B 0.3853(2) 0.97690(17) 0.40262(8) 0.0252(6) Uani d DU 1 . . C
H6B1 0.4024 0.9179 0.3878 0.030 Uiso calc R 1 . . H
H6B2 0.3328 0.9590 0.4293 0.030 Uiso calc R 1 . . H
C7B 0.3169(2) 1.06414(17) 0.36750(8) 0.0229(6) Uani d DU 1 . . C
H7B1 0.3695 1.0833 0.3410 0.028 Uiso calc R 1 . . H
H7B2 0.2971 1.1227 0.3824 0.028 Uiso calc R 1 . . H
C8B 0.20149(19) 1.03996(17) 0.34892(8) 0.0234(6) Uani d DU 1 . . C
H8B1 0.1502 1.0191 0.3756 0.028 Uiso calc R 1 . . H
H8B2 0.2219 0.9821 0.3335 0.028 Uiso calc R 1 . . H
C9B 0.1292(2) 1.12684(16) 0.31428(8) 0.0226(6) Uani d DU 1 . . C
H9B1 0.1024 1.1830 0.3302 0.027 Uiso calc R 1 . . H
H9B2 0.1816 1.1513 0.2885 0.027 Uiso calc R 1 . . H
C10B 0.0197(2) 1.09604(17) 0.29401(8) 0.0232(6) Uani d DU 1 . . C
H10C -0.0336 1.0732 0.3197 0.028 Uiso calc R 1 . . H
H10D 0.0465 1.0387 0.2789 0.028 Uiso calc R 1 . . H
C11B -0.0514(2) 1.18185(17) 0.25833(8) 0.0238(6) Uani d DU 1 . . C
H11C -0.0823 1.2375 0.2740 0.029 Uiso calc R 1 . . H
H11D 0.0034 1.2075 0.2337 0.029 Uiso calc R 1 . . H
C12B -0.1543(2) 1.15092(17) 0.23609(8) 0.0219(6) Uani d DU 1 . . C
F1B -0.23568(11) 1.11983(10) 0.26874(4) 0.0309(4) Uani d DU 1 . . F
F2B -0.11659(11) 1.07022(9) 0.21663(4) 0.0295(4) Uani d DU 1 . . F
C13B -0.2257(2) 1.23252(17) 0.19785(8) 0.0224(6) Uani d DU 1 . . C
F3B -0.25052(12) 1.31779(10) 0.21474(5) 0.0385(4) Uani d DU 1 . . F
F4B -0.15372(11) 1.25102(10) 0.16120(4) 0.0364(4) Uani d DU 1 . . F
C14B -0.3452(2) 1.21090(17) 0.18019(8) 0.0227(6) Uani d DU 1 . . C
F5B -0.32999(12) 1.11729(10) 0.17246(5) 0.0360(4) Uani d DU 1 . . F
F6B -0.42738(12) 1.21615(11) 0.21349(5) 0.0405(4) Uani d DU 1 . . F
C15B -0.4019(2) 1.2816(2) 0.13535(9) 0.0328(6) Uani d DU 1 . . C
F7B -0.33554(13) 1.27203(12) 0.09913(5) 0.0542(5) Uani d DU 1 . . F
F8B -0.50931(12) 1.25822(11) 0.12730(5) 0.0423(4) Uani d DU 1 . . F
F9B -0.41676(14) 1.37609(11) 0.13985(6) 0.0587(5) Uani d DU 1 . . F
O1C 0.58310(14) 0.58204(13) 0.51102(6) 0.0334(5) Uani d DU 1 . . O
H1C 0.5152 0.6148 0.5018 0.050 Uiso calc R 1 . . H
O2C 0.55138(13) 0.66310(12) 0.56985(5) 0.0270(4) Uani d DU 1 . . O
C1C 0.6150(2) 0.60500(18) 0.55034(8) 0.0222(6) Uani d DU 1 . . C
C2C 0.73850(19) 0.55300(17) 0.56740(7) 0.0233(6) Uani d DU 1 . . C
H2C1 0.7973 0.5789 0.5446 0.028 Uiso calc R 1 . . H
H2C2 0.7429 0.4803 0.5680 0.028 Uiso calc R 1 . . H
C3C 0.77636(19) 0.56498(17) 0.61551(7) 0.0226(6) Uani d DU 1 . . C
H3C1 0.7239 0.5326 0.6393 0.027 Uiso calc R 1 . . H
H3C2 0.7667 0.6374 0.6163 0.027 Uiso calc R 1 . . H
C4C 0.9070(2) 0.51719(17) 0.62700(8) 0.0238(6) Uani d DU 1 . . C
H4C1 0.9150 0.4448 0.6264 0.029 Uiso calc R 1 . . H
H4C2 0.9579 0.5483 0.6022 0.029 Uiso calc R 1 . . H
C5C 0.9550(2) 0.52722(17) 0.67386(8) 0.0255(6) Uani d DU 1 . . C
H5C1 0.9065 0.4941 0.6990 0.031 Uiso calc R 1 . . H
H5C2 0.9460 0.5994 0.6750 0.031 Uiso calc R 1 . . H
C6C 1.0871(2) 0.48046(18) 0.68289(8) 0.0290(6) Uani d DU 1 . . C
H6C1 1.0964 0.4096 0.6794 0.035 Uiso calc R 1 . . H
H6C2 1.1356 0.5165 0.6587 0.035 Uiso calc R 1 . . H
C7C 1.1377(2) 0.48255(18) 0.73044(8) 0.0312(7) Uani d DU 1 . . C
H7C1 1.0881 0.4483 0.7548 0.037 Uiso calc R 1 . . H
H7C2 1.1316 0.5534 0.7336 0.037 Uiso calc R 1 . . H
C8C 1.2688(2) 0.43207(19) 0.73894(9) 0.0384(7) Uani d DU 1 . . C
H8C1 1.2758 0.3625 0.7339 0.046 Uiso calc R 1 . . H
H8C2 1.3192 0.4689 0.7158 0.046 Uiso calc R 1 . . H
C9C 1.3173(2) 0.42856(19) 0.78766(9) 0.0379(7) Uani d DU 1 . . C
H9C1 1.2633 0.3962 0.8108 0.046 Uiso calc R 1 . . H
H9C2 1.3158 0.4983 0.7919 0.046 Uiso calc R 1 . . H
C10C 1.4447(2) 0.37174(19) 0.79751(8) 0.0372(7) Uani d DU 1 . . C
H10E 1.4999 0.4055 0.7754 0.045 Uiso calc R 1 . . H
H10F 1.4474 0.3025 0.7924 0.045 Uiso calc R 1 . . H
C11C 1.4875(2) 0.36691(19) 0.84767(9) 0.0401(7) Uani d DU 1 . . C
H11E 1.4890 0.4362 0.8521 0.048 Uiso calc R 1 . . H
H11F 1.4290 0.3373 0.8696 0.048 Uiso calc R 1 . . H
C12C 1.6092(2) 0.30636(19) 0.85945(9) 0.0353(7) Uani d DU 1 A . C
F1C 1.61107(12) 0.21058(10) 0.85361(5) 0.0394(4) Uani d DU 1 . . F
F2C 1.69288(13) 0.34463(11) 0.82993(5) 0.0497(4) Uani d DU 1 . . F
C13C 1.6559(3) 0.2986(2) 0.90970(10) 0.0402(7) Uani d DU 1 . . C
F3C 1.57180(14) 0.26676(11) 0.93934(5) 0.0496(4) Uani d DU 1 A . F
F4C 1.66795(13) 0.39180(11) 0.91487(5) 0.0468(4) Uani d DU 1 A . F
C14C 1.7605(6) 0.2135(6) 0.9304(3) 0.0383(14) Uani d PDU 0.50 A 1 C
F5C 1.8401(4) 0.2159(4) 0.89624(14) 0.0526(12) Uani d PDU 0.50 A 1 F
F6C 1.7253(4) 0.1207(3) 0.93806(15) 0.0496(11) Uani d PDU 0.50 A 1 F
C15C 1.8234(11) 0.2201(8) 0.9753(4) 0.044(2) Uani d PDU 0.50 A 1 C
F7C 1.7477(10) 0.2250(6) 1.0085(4) 0.0433(19) Uani d PDU 0.50 A 1 F
F8C 1.8777(9) 0.3013(5) 0.9677(4) 0.056(2) Uani d PDU 0.50 A 1 F
F9C 1.9056(6) 0.1409(4) 0.9883(3) 0.0611(18) Uani d PDU 0.50 A 1 F
C14X 1.7886(8) 0.2462(5) 0.9200(3) 0.0380(14) Uani d PU 0.50 A 2 C
F5C' 1.7891(4) 0.1498(3) 0.91850(17) 0.0534(13) Uani d PU 0.50 A 2 F
F6C' 1.8710(3) 0.2824(3) 0.89074(13) 0.0462(10) Uani d PU 0.50 A 2 F
C15X 1.8378(12) 0.2448(9) 0.9703(4) 0.0350(17) Uani d PU 0.50 A 2 C
F7C' 1.9429(5) 0.1832(4) 0.9778(3) 0.0569(17) Uani d PU 0.50 A 2 F
F8C' 1.8585(10) 0.3359(5) 0.9726(4) 0.055(2) Uani d PU 0.50 A 2 F
F9C' 1.7640(10) 0.2182(9) 1.0025(4) 0.076(3) Uani d PU 0.50 A 2 F
O1D 0.34259(14) 0.76424(13) 0.53431(5) 0.0317(4) Uani d DU 1 . . O
H1D 0.4105 0.7313 0.5434 0.048 Uiso calc R 1 . . H
O2D 0.37483(14) 0.68526(12) 0.47480(5) 0.0289(4) Uani d DU 1 . . O
C1D 0.3106(2) 0.74237(18) 0.49477(8) 0.0219(6) Uani d DU 1 . . C
C2D 0.18719(19) 0.79342(17) 0.47805(7) 0.0208(6) Uani d DU 1 . . C
H2D1 0.1831 0.8666 0.4763 0.025 Uiso calc R 1 . . H
H2D2 0.1292 0.7690 0.5016 0.025 Uiso calc R 1 . . H
C3D 0.1476(2) 0.77780(17) 0.43087(8) 0.0245(6) Uani d DU 1 . . C
H3D1 0.1595 0.7049 0.4309 0.029 Uiso calc R 1 . . H
H3D2 0.1974 0.8106 0.4062 0.029 Uiso calc R 1 . . H
C4D 0.0151(2) 0.82210(17) 0.42036(8) 0.0251(6) Uani d DU 1 . . C
H4D1 -0.0337 0.7879 0.4451 0.030 Uiso calc R 1 . . H
H4D2 0.0039 0.8942 0.4218 0.030 Uiso calc R 1 . . H
C5D -0.0325(2) 0.81292(17) 0.37316(8) 0.0256(6) Uani d DU 1 . . C
H5D1 0.0147 0.8481 0.3481 0.031 Uiso calc R 1 . . H
H5D2 -0.0216 0.7410 0.3713 0.031 Uiso calc R 1 . . H
C6D -0.1647(2) 0.85743(17) 0.36523(7) 0.0238(6) Uani d DU 1 . . C
H6D1 -0.1755 0.9277 0.3696 0.029 Uiso calc R 1 . . H
H6D2 -0.2115 0.8191 0.3893 0.029 Uiso calc R 1 . . H
C7D -0.2164(2) 0.85715(17) 0.31741(8) 0.0251(6) Uani d DU 1 . . C
H7D1 -0.2114 0.7867 0.3137 0.030 Uiso calc R 1 . . H
H7D2 -0.1670 0.8918 0.2931 0.030 Uiso calc R 1 . . H
C8D -0.3466(2) 0.90858(17) 0.31007(8) 0.0243(6) Uani d DU 1 . . C
H8D1 -0.3521 0.9776 0.3157 0.029 Uiso calc R 1 . . H
H8D2 -0.3965 0.8714 0.3333 0.029 Uiso calc R 1 . . H
C9D -0.3980(2) 0.91453(17) 0.26137(8) 0.0235(6) Uani d DU 1 . . C
H9D1 -0.3429 0.9443 0.2379 0.028 Uiso calc R 1 . . H
H9D2 -0.4019 0.8455 0.2571 0.028 Uiso calc R 1 . . H
C10D -0.5226(2) 0.97674(17) 0.25255(8) 0.0251(6) Uani d DU 1 . . C
H10G -0.5199 1.0449 0.2582 0.030 Uiso calc R 1 . . H
H10H -0.5790 0.9451 0.2748 0.030 Uiso calc R 1 . . H
C11D -0.5689(2) 0.98547(17) 0.20257(8) 0.0251(6) Uani d DU 1 B . C
H11G -0.5076 1.0095 0.1805 0.030 Uiso calc R 1 . . H
H11H -0.5798 0.9179 0.1982 0.030 Uiso calc R 1 . . H
C12D -0.6852(2) 1.05539(17) 0.19099(8) 0.0225(6) Uani d DU 1 . . C
F1D -0.67500(12) 1.14923(9) 0.19662(4) 0.0345(4) Uani d DU 1 B . F
F2D -0.77232(11) 1.02418(10) 0.22079(4) 0.0348(4) Uani d DU 1 B . F
C13D -0.7334(10) 1.0621(8) 0.1415(4) 0.0249(12) Uani d PDU 0.717(9) B 1 C
F3D -0.6435(7) 1.0767(7) 0.1118(4) 0.0479(17) Uani d PDU 0.717(9) B 1 F
F4D -0.7667(15) 0.9724(9) 0.1392(7) 0.050(2) Uani d PDU 0.717(9) B 1 F
C14D -0.8379(5) 1.1481(5) 0.1234(2) 0.0256(12) Uani d PDU 0.717(9) B 1 C
F5D -0.9194(3) 1.1524(3) 0.15725(10) 0.0418(12) Uani d PDU 0.717(9) B 1 F
F6D -0.7961(4) 1.23666(18) 0.11513(10) 0.0407(9) Uani d PDU 0.717(9) B 1 F
C15D -0.9057(12) 1.1435(10) 0.0791(4) 0.0408(14) Uani d PDU 0.717(9) B 1 C
F7D -0.8292(4) 1.1283(4) 0.04664(14) 0.0616(13) Uani d PDU 0.717(9) B 1 F
F8D -0.9686(4) 1.0672(4) 0.08749(16) 0.0701(14) Uani d PDU 0.717(9) B 1 F
F9D -0.9810(5) 1.2262(4) 0.0637(2) 0.0587(14) Uani d PDU 0.717(9) B 1 F
C13Y -0.737(3) 1.073(2) 0.1399(10) 0.025(2) Uani d PU 0.283(9) B 2 C
F3D' -0.6589(18) 1.1107(17) 0.1109(10) 0.056(5) Uani d PU 0.283(9) B 2 F
F4D' -0.745(4) 0.984(2) 0.1326(17) 0.052(5) Uani d PU 0.283(9) B 2 F
C14Y -0.8672(19) 1.1279(15) 0.1296(8) 0.041(3) Uani d PU 0.283(9) B 2 C
F5D' -0.9435(6) 1.0774(13) 0.1538(2) 0.084(5) Uani d PU 0.283(9) B 2 F
F6D' -0.8709(14) 1.2168(9) 0.1379(5) 0.099(8) Uani d PU 0.283(9) B 2 F
C15Y -0.907(3) 1.139(3) 0.0768(10) 0.034(3) Uani d PU 0.283(9) B 2 C
F7D' -1.0178(12) 1.1911(10) 0.0737(6) 0.055(3) Uani d PU 0.283(9) B 2 F
F8D' -0.8453(12) 1.1942(15) 0.0469(5) 0.136(7) Uani d PU 0.283(9) B 2 F
F9D' -0.9116(13) 1.0563(9) 0.0659(5) 0.083(5) Uani d PU 0.283(9) B 2 F
O1E 0.0239(3) 0.5985(3) 0.49156(12) 0.0287(9) Uani d PDU 0.50 . 1 O
H1E -0.0047 0.6598 0.4879 0.043 Uiso calc PR 0.50 . 1 H
O2E 0.0314(3) 0.4356(3) 0.52058(12) 0.0244(9) Uani d PDU 0.50 . 1 O
C1E 0.0712(4) 0.5134(4) 0.51855(16) 0.0190(11) Uani d PDU 0.50 . 1 C
C2E 0.1819(7) 0.5208(5) 0.5449(4) 0.0196(19) Uani d PDU 0.50 C 1 C
H2E1 0.1606 0.5713 0.5644 0.024 Uiso calc PR 0.50 C 1 H
H2E2 0.2411 0.5461 0.5221 0.024 Uiso calc PR 0.50 C 1 H
C3E 0.2424(5) 0.4221(4) 0.57643(19) 0.0229(13) Uani d PDU 0.50 C 1 C
H3E1 0.1869 0.3986 0.6011 0.028 Uiso calc PR 0.50 C 1 H
H3E2 0.2614 0.3697 0.5577 0.028 Uiso calc PR 0.50 C 1 H
C4E 0.3576(6) 0.4389(5) 0.5987(3) 0.0196(17) Uani d PDU 0.50 C 1 C
H4E1 0.3368 0.4903 0.6178 0.024 Uiso calc PR 0.50 C 1 H
H4E2 0.4101 0.4662 0.5735 0.024 Uiso calc PR 0.50 C 1 H
C5E 0.4285(6) 0.3446(4) 0.6294(2) 0.0241(14) Uani d PDU 0.50 C 1 C
H5E1 0.3788 0.3196 0.6560 0.029 Uiso calc PR 0.50 C 1 H
H5E2 0.4458 0.2914 0.6111 0.029 Uiso calc PR 0.50 C 1 H
C6E 0.5454(6) 0.3649(6) 0.6479(3) 0.0247(18) Uani d PDU 0.50 C 1 C
H6E1 0.5275 0.4237 0.6628 0.030 Uiso calc PR 0.50 C 1 H
H6E2 0.5971 0.3837 0.6211 0.030 Uiso calc PR 0.50 C 1 H
C7E 0.6166(6) 0.2782(5) 0.6830(2) 0.0263(15) Uani d PDU 0.50 C 1 C
H7E1 0.5652 0.2580 0.7097 0.032 Uiso calc PR 0.50 C 1 H
H7E2 0.6377 0.2198 0.6680 0.032 Uiso calc PR 0.50 C 1 H
C8E 0.7306(7) 0.3046(7) 0.7010(3) 0.0276(17) Uani d PDU 0.50 C 1 C
H8E1 0.7095 0.3661 0.7137 0.033 Uiso calc PR 0.50 C 1 H
H8E2 0.7837 0.3206 0.6743 0.033 Uiso calc PR 0.50 C 1 H
C9E 0.8012(7) 0.2223(5) 0.7388(2) 0.0258(16) Uani d PDU 0.50 C 1 C
H9E1 0.7474 0.2031 0.7648 0.031 Uiso calc PR 0.50 C 1 H
H9E2 0.8277 0.1620 0.7256 0.031 Uiso calc PR 0.50 C 1 H
C10E 0.9100(7) 0.2551(6) 0.7575(3) 0.0288(17) Uani d PDU 0.50 C 1 C
H10I 0.8840 0.3177 0.7690 0.035 Uiso calc PR 0.50 C 1 H
H10J 0.9660 0.2705 0.7317 0.035 Uiso calc PR 0.50 C 1 H
C11E 0.9759(6) 0.1757(5) 0.7969(2) 0.0262(15) Uani d PDU 0.50 C 1 C
H11I 0.9192 0.1590 0.8222 0.031 Uiso calc PR 0.50 C 1 H
H11J 1.0036 0.1138 0.7851 0.031 Uiso calc PR 0.50 C 1 H
C12E 1.0823(6) 0.2086(5) 0.8166(2) 0.0244(12) Uani d PDU 0.50 C 1 C
F1E 1.0492(2) 0.29647(19) 0.83097(9) 0.0327(7) Uani d PDU 0.50 C 1 F
F2E 1.1651(2) 0.2283(2) 0.78275(9) 0.0364(7) Uani d PDU 0.50 C 1 F
C13E 1.1491(6) 0.1321(5) 0.8582(2) 0.0243(12) Uani d PDU 0.50 C 1 C
F3E 1.1709(3) 0.0424(2) 0.84645(10) 0.0436(8) Uani d PDU 0.50 C 1 F
F4E 1.0758(2) 0.1255(2) 0.89475(9) 0.0366(7) Uani d PDU 0.50 C 1 F
C14E 1.2707(5) 0.1557(4) 0.87442(19) 0.0302(11) Uani d PDU 0.50 C 1 C
F5E 1.3512(3) 0.1446(3) 0.84046(13) 0.0504(11) Uani d PDU 0.50 C 1 F
F6E 1.2569(3) 0.2499(2) 0.87932(10) 0.0407(8) Uani d PDU 0.50 C 1 F
C15E 1.3270(6) 0.0876(6) 0.9196(2) 0.0366(15) Uani d PDU 0.50 C 1 C
F7E 1.4324(4) 0.1133(4) 0.92589(14) 0.0512(11) Uani d PDU 0.50 C 1 F
F8E 1.2618(3) 0.1017(3) 0.95558(10) 0.0537(9) Uani d PDU 0.50 C 1 F
F9E 1.3426(4) -0.0072(3) 0.91703(13) 0.0680(11) Uani d PDU 0.50 C 1 F
O1F -0.1622(5) 0.4303(3) 0.4685(2) 0.0299(12) Uani d PDU 0.50 D 2 O
H1F -0.1050 0.4364 0.4855 0.045 Uiso calc PR 0.50 D 2 H
O2F -0.1681(3) 0.5969(2) 0.44355(11) 0.0290(8) Uani d PDU 0.50 D 2 O
C1F -0.2107(9) 0.5199(5) 0.4447(4) 0.0193(17) Uani d PDU 0.50 D 2 C
C2F -0.3240(6) 0.5150(4) 0.4192(2) 0.0247(15) Uani d PDU 0.50 D 2 C
H2F1 -0.3820 0.4893 0.4424 0.030 Uiso calc PR 0.50 D 2 H
H2F2 -0.3052 0.4656 0.3989 0.030 Uiso calc PR 0.50 D 2 H
C3F -0.3845(6) 0.6141(5) 0.3892(3) 0.0223(18) Uani d PDU 0.50 D 2 C
H3F1 -0.3316 0.6364 0.3633 0.027 Uiso calc PR 0.50 D 2 H
H3F2 -0.3968 0.6662 0.4083 0.027 Uiso calc PR 0.50 D 2 H
C4F -0.5054(6) 0.6030(5) 0.3693(3) 0.0266(16) Uani d PDU 0.50 D 2 C
H4F1 -0.4927 0.5452 0.3536 0.032 Uiso calc PR 0.50 D 2 H
H4F2 -0.5592 0.5862 0.3956 0.032 Uiso calc PR 0.50 D 2 H
C5F -0.5695(6) 0.6938(5) 0.3350(3) 0.0251(17) Uani d PDU 0.50 D 2 C
H5F1 -0.5854 0.7514 0.3508 0.030 Uiso calc PR 0.50 D 2 H
H5F2 -0.5157 0.7121 0.3088 0.030 Uiso calc PR 0.50 D 2 H
C6F -0.6872(7) 0.6770(6) 0.3155(3) 0.0256(16) Uani d PDU 0.50 D 2 C
H6F1 -0.7421 0.6624 0.3417 0.031 Uiso calc PR 0.50 D 2 H
H6F2 -0.6715 0.6166 0.3016 0.031 Uiso calc PR 0.50 D 2 H
C7F -0.7512(6) 0.7640(6) 0.2788(3) 0.0247(15) Uani d PDU 0.50 D 2 C
H7F1 -0.6954 0.7813 0.2532 0.030 Uiso calc PR 0.50 D 2 H
H7F2 -0.7718 0.8236 0.2930 0.030 Uiso calc PR 0.50 D 2 H
C8F -0.8654(7) 0.7412(6) 0.2585(3) 0.0263(17) Uani d PDU 0.50 D 2 C
H8F1 -0.9241 0.7303 0.2836 0.032 Uiso calc PR 0.50 D 2 H
H8F2 -0.8461 0.6779 0.2470 0.032 Uiso calc PR 0.50 D 2 H
C9F -0.9233(6) 0.8244(5) 0.2186(2) 0.0314(16) Uani d PDU 0.50 D 2 C
H9F1 -0.9472 0.8865 0.2306 0.038 Uiso calc PR 0.50 D 2 H
H9F2 -0.8628 0.8383 0.1944 0.038 Uiso calc PR 0.50 D 2 H
C10F -1.0320(6) 0.7996(5) 0.1962(2) 0.0261(17) Uani d PDU 0.50 D 2 C
H10K -1.0949 0.7901 0.2198 0.031 Uiso calc PR 0.50 D 2 H
H10L -1.0095 0.7352 0.1859 0.031 Uiso calc PR 0.50 D 2 H
C11F -1.0834(5) 0.8805(4) 0.15478(19) 0.0289(13) Uani d PDU 0.50 D 2 C
H11K -1.1049 0.9449 0.1652 0.035 Uiso calc PR 0.50 D 2 H
H11L -1.0205 0.8895 0.1312 0.035 Uiso calc PR 0.50 D 2 H
C12F -1.1920(6) 0.8577(5) 0.1324(2) 0.0267(14) Uani d PDU 0.50 D 2 C
F1F -1.1662(3) 0.7679(2) 0.11898(11) 0.0454(9) Uani d PDU 0.50 D 2 F
F2F -1.2813(3) 0.8469(4) 0.16323(15) 0.0532(12) Uani d PDU 0.50 D 2 F
C13F -1.2430(5) 0.9373(4) 0.08880(17) 0.0299(10) Uani d PDU 0.50 D 2 C
F3F -1.1618(3) 0.9389(2) 0.05550(10) 0.0522(9) Uani d PDU 0.50 D 2 F
F4F -1.2600(3) 1.0278(2) 0.10013(12) 0.0594(10) Uani d PDU 0.50 D 2 F
C14F -1.3632(7) 0.9231(6) 0.0675(2) 0.0358(13) Uani d PDU 0.50 D 2 C
F5F -1.3475(4) 0.8328(3) 0.05684(17) 0.0871(15) Uani d PDU 0.50 D 2 F
F6F -1.4477(3) 0.9245(4) 0.09953(14) 0.0788(16) Uani d PDU 0.50 D 2 F
C15F -1.4141(5) 0.9984(4) 0.02428(19) 0.0453(13) Uani d PDU 0.50 . 2 C
F7F -1.3435(3) 1.0006(4) -0.01004(12) 0.1182(18) Uani d PDU 0.50 . 2 F
F8F -1.4366(4) 1.0893(3) 0.03193(13) 0.0874(12) Uani d PDU 0.50 E 2 F
F9F -1.5177(4) 0.9767(3) 0.01199(14) 0.0665(12) Uani d PDU 0.50 . 2 F

loop_
_atom_site_aniso_label
_atom_site_aniso_U_11
_atom_site_aniso_U_22
_atom_site_aniso_U_33
_atom_site_aniso_U_12
_atom_site_aniso_U_13
_atom_site_aniso_U_23
O1A 0.0263(11) 0.0225(10) 0.0375(11) -0.0026(8) -0.0155(9) -0.0020(8)
O2A 0.0241(10) 0.0245(10) 0.0363(11) -0.0065(8) -0.0080(8) 0.0028(9)
C1A 0.0222(15) 0.0237(15) 0.0167(14) 0.0003(12) 0.0014(11) -0.0049(12)
C2A 0.0199(13) 0.0251(14) 0.0212(14) -0.0043(11) -0.0030(11) -0.0069(11)
C3A 0.0214(14) 0.0266(15) 0.0216(14) -0.0012(11) -0.0032(11) -0.0048(12)
C4A 0.0200(14) 0.0253(15) 0.0228(15) -0.0037(11) -0.0022(11) -0.0068(11)
C5A 0.0206(14) 0.0258(15) 0.0254(15) -0.0005(11) -0.0032(11) -0.0066(12)
C6A 0.0205(14) 0.0297(15) 0.0253(15) 0.0000(12) -0.0037(11) -0.0090(12)
C7A 0.0240(15) 0.0294(16) 0.0274(15) 0.0047(12) -0.0050(11) -0.0096(12)
C8A 0.0245(15) 0.0324(16) 0.0270(15) 0.0001(12) -0.0055(12) -0.0078(12)
C9A 0.0257(15) 0.0296(16) 0.0353(16) 0.0026(12) -0.0089(12) -0.0098(13)
C10A 0.0261(15) 0.0352(16) 0.0268(15) -0.0011(13) -0.0049(12) -0.0083(12)
C11A 0.0253(14) 0.0289(16) 0.0327(15) 0.0024(12) -0.0076(12) -0.0078(12)
C12A 0.0242(15) 0.0348(15) 0.0244(14) 0.0007(13) 0.0000(11) -0.0116(12)
F1A 0.0637(11) 0.0266(9) 0.0510(10) -0.0025(8) -0.0328(9) -0.0049(8)
F2A 0.0232(9) 0.1217(15) 0.0232(9) -0.0042(9) -0.0008(7) -0.0001(9)
C13A 0.0241(14) 0.0282(14) 0.0240(14) 0.0036(12) -0.0012(11) -0.0101(12)
F3A 0.0240(9) 0.0672(11) 0.0283(9) -0.0036(8) 0.0008(7) 0.0004(8)
F4A 0.0673(12) 0.0311(9) 0.0700(12) 0.0163(8) -0.0409(9) -0.0228(9)
C14A 0.0247(14) 0.0410(16) 0.0273(15) 0.0010(13) -0.0025(11) -0.0075(13)
F5A 0.0238(9) 0.1167(15) 0.0336(10) 0.0051(9) -0.0011(8) 0.0014(9)
F6A 0.0558(11) 0.0411(10) 0.0598(11) -0.0178(9) -0.0293(9) 0.0025(8)
C15A 0.0281(17) 0.0425(17) 0.0326(15) -0.0093(15) -0.0049(13) -0.0037(14)
F7A 0.0500(11) 0.0782(12) 0.0235(9) -0.0033(9) -0.0025(8) -0.0094(8)
F8A 0.0629(12) 0.0377(10) 0.0490(10) 0.0014(9) -0.0239(9) -0.0024(8)
F9A 0.0387(10) 0.0771(12) 0.0511(11) -0.0225(9) -0.0227(8) 0.0140(9)
O1B 0.0283(11) 0.0269(10) 0.0445(12) -0.0080(8) -0.0170(9) 0.0035(9)
O2B 0.0263(10) 0.0227(10) 0.0346(11) -0.0050(8) -0.0107(8) -0.0044(8)
C1B 0.0176(14) 0.0250(15) 0.0206(14) -0.0012(12) 0.0009(11) -0.0024(12)
C2B 0.0200(14) 0.0260(15) 0.0248(15) -0.0047(11) -0.0048(11) -0.0052(12)
C3B 0.0175(14) 0.0262(15) 0.0244(15) -0.0034(11) -0.0022(11) -0.0064(12)
C4B 0.0176(14) 0.0256(15) 0.0260(15) -0.0038(11) -0.0016(11) -0.0045(12)
C5B 0.0205(14) 0.0263(15) 0.0256(15) -0.0033(11) -0.0016(11) -0.0053(12)
C6B 0.0199(14) 0.0305(15) 0.0248(15) -0.0038(12) -0.0022(11) -0.0048(12)
C7B 0.0200(14) 0.0281(15) 0.0211(14) -0.0054(11) -0.0006(11) -0.0048(11)
C8B 0.0204(14) 0.0267(15) 0.0235(15) -0.0060(11) -0.0023(11) -0.0046(12)
C9B 0.0216(14) 0.0237(14) 0.0223(14) -0.0035(11) 0.0002(11) -0.0047(11)
C10B 0.0229(14) 0.0241(14) 0.0220(14) -0.0032(11) -0.0026(11) -0.0041(11)
C11B 0.0224(14) 0.0241(14) 0.0249(15) -0.0038(11) -0.0042(11) -0.0054(11)
C12B 0.0239(14) 0.0202(14) 0.0209(14) -0.0012(11) 0.0026(11) -0.0042(11)
F1B 0.0241(8) 0.0431(9) 0.0240(8) -0.0096(7) 0.0010(7) -0.0005(7)
F2B 0.0314(9) 0.0263(8) 0.0304(8) 0.0048(7) -0.0094(7) -0.0114(7)
C13B 0.0218(14) 0.0200(14) 0.0252(14) -0.0029(11) 0.0013(11) -0.0042(11)
F3B 0.0363(9) 0.0254(8) 0.0530(10) 0.0049(7) -0.0185(8) -0.0130(7)
F4B 0.0223(8) 0.0482(10) 0.0311(9) -0.0065(7) -0.0012(7) 0.0098(7)
C14B 0.0236(14) 0.0206(14) 0.0233(14) -0.0021(11) 0.0006(11) -0.0042(11)
F5B 0.0366(9) 0.0264(8) 0.0454(10) -0.0047(7) -0.0146(7) -0.0081(7)
F6B 0.0223(8) 0.0696(11) 0.0281(9) -0.0050(8) 0.0004(7) -0.0087(8)
C15B 0.0279(16) 0.0356(16) 0.0327(16) -0.0083(14) -0.0069(12) 0.0003(13)
F7B 0.0384(10) 0.0935(13) 0.0231(9) -0.0116(9) -0.0026(8) 0.0064(9)
F8B 0.0285(9) 0.0528(10) 0.0417(10) -0.0132(8) -0.0146(7) 0.0047(8)
F9B 0.0565(11) 0.0293(9) 0.0816(13) 0.0006(8) -0.0376(9) 0.0039(9)
O1C 0.0222(11) 0.0463(12) 0.0325(11) 0.0075(9) -0.0073(8) -0.0196(9)
O2C 0.0206(10) 0.0341(11) 0.0266(10) 0.0029(8) -0.0013(8) -0.0119(8)
C1C 0.0212(15) 0.0261(15) 0.0202(15) -0.0083(12) 0.0004(11) -0.0036(12)
C2C 0.0206(14) 0.0238(15) 0.0243(14) -0.0007(11) -0.0009(11) -0.0046(12)
C3C 0.0199(14) 0.0243(15) 0.0228(14) -0.0027(11) -0.0001(11) -0.0040(12)
C4C 0.0240(14) 0.0226(14) 0.0235(14) -0.0015(12) -0.0009(11) -0.0033(12)
C5C 0.0246(14) 0.0237(15) 0.0267(15) -0.0020(12) -0.0008(11) -0.0032(12)
C6C 0.0271(15) 0.0276(15) 0.0320(16) 0.0010(12) -0.0046(12) -0.0092(13)
C7C 0.0328(16) 0.0252(15) 0.0334(16) 0.0060(13) -0.0086(12) -0.0088(13)
C8C 0.0388(17) 0.0328(17) 0.0419(17) 0.0100(14) -0.0165(13) -0.0149(14)
C9C 0.0384(17) 0.0320(17) 0.0434(18) 0.0105(13) -0.0191(14) -0.0192(14)
C10C 0.0383(17) 0.0322(17) 0.0394(17) 0.0085(13) -0.0171(13) -0.0133(14)
C11C 0.0426(16) 0.0336(16) 0.0443(18) 0.0119(13) -0.0216(14) -0.0215(14)
C12C 0.0409(17) 0.0239(16) 0.0406(16) 0.0038(13) -0.0148(13) -0.0119(14)
F1C 0.0439(10) 0.0304(9) 0.0429(10) 0.0089(7) -0.0181(8) -0.0159(7)
F2C 0.0420(10) 0.0564(11) 0.0480(10) -0.0056(8) -0.0176(8) -0.0062(9)
C13C 0.0376(16) 0.0394(16) 0.0440(17) 0.0092(13) -0.0151(12) -0.0207(15)
F3C 0.0554(11) 0.0489(11) 0.0415(10) -0.0030(9) -0.0194(8) -0.0060(8)
F4C 0.0455(10) 0.0487(10) 0.0533(11) -0.0032(8) -0.0126(8) -0.0294(9)
C14C 0.049(3) 0.038(3) 0.026(3) 0.008(3) -0.008(2) -0.014(3)
F5C 0.036(3) 0.078(4) 0.038(3) 0.014(3) -0.0046(18) -0.016(3)
F6C 0.057(3) 0.039(2) 0.051(3) 0.0059(19) -0.023(2) -0.0145(19)
C15C 0.034(6) 0.053(6) 0.043(4) 0.002(3) -0.012(3) -0.017(5)
F7C 0.062(5) 0.038(3) 0.029(3) 0.001(3) -0.005(3) -0.011(3)
F8C 0.046(4) 0.076(5) 0.044(4) -0.019(4) -0.022(3) -0.003(4)
F9C 0.051(4) 0.071(4) 0.054(4) 0.024(3) -0.028(3) -0.019(3)
C14X 0.042(3) 0.031(3) 0.038(4) 0.001(3) -0.014(2) -0.004(3)
F5C' 0.052(4) 0.039(3) 0.068(4) 0.010(2) -0.037(3) -0.022(3)
F6C' 0.030(2) 0.071(3) 0.033(2) 0.005(2) -0.0059(15) -0.010(2)
C15X 0.027(4) 0.040(5) 0.036(3) -0.001(4) -0.004(3) -0.007(4)
F7C' 0.042(3) 0.071(4) 0.054(4) 0.020(3) -0.027(3) -0.024(3)
F8C' 0.062(4) 0.055(3) 0.057(3) -0.012(3) -0.013(3) -0.027(3)
F9C' 0.038(4) 0.146(7) 0.039(4) -0.033(4) -0.006(3) 0.007(5)
O1D 0.0247(11) 0.0407(12) 0.0293(10) 0.0057(9) -0.0074(8) -0.0142(9)
O2D 0.0221(10) 0.0359(11) 0.0278(10) 0.0050(8) -0.0016(8) -0.0116(9)
C1D 0.0211(14) 0.0220(15) 0.0211(14) -0.0063(12) -0.0003(12) 0.0013(12)
C2D 0.0167(13) 0.0218(14) 0.0230(14) -0.0022(11) -0.0002(11) -0.0030(12)
C3D 0.0243(14) 0.0249(15) 0.0231(14) -0.0024(12) -0.0032(11) -0.0036(12)
C4D 0.0232(14) 0.0256(15) 0.0264(15) -0.0012(12) -0.0037(11) -0.0073(12)
C5D 0.0285(14) 0.0226(15) 0.0248(14) -0.0016(12) -0.0016(11) -0.0046(12)
C6D 0.0246(14) 0.0245(15) 0.0205(14) -0.0011(12) -0.0016(11) -0.0026(12)
C7D 0.0283(15) 0.0241(15) 0.0233(15) -0.0040(12) -0.0026(11) -0.0060(12)
C8D 0.0256(14) 0.0244(15) 0.0222(14) -0.0049(12) -0.0022(11) -0.0025(12)
C9D 0.0244(14) 0.0227(14) 0.0239(14) -0.0036(11) 0.0008(11) -0.0061(12)
C10D 0.0281(15) 0.0212(14) 0.0260(14) -0.0031(12) -0.0024(11) -0.0053(12)
C11D 0.0242(14) 0.0262(14) 0.0259(14) -0.0031(11) -0.0010(11) -0.0080(12)
C12D 0.0246(15) 0.0204(14) 0.0235(13) -0.0041(11) 0.0013(11) -0.0065(11)
F1D 0.0421(9) 0.0243(8) 0.0384(9) -0.0016(7) -0.0123(7) -0.0118(7)
F2D 0.0241(8) 0.0462(10) 0.0293(8) -0.0012(7) 0.0016(7) 0.0002(7)
C13D 0.025(2) 0.023(3) 0.027(2) 0.004(2) 0.0005(17) -0.012(2)
F3D 0.0272(18) 0.084(5) 0.026(2) 0.013(2) 0.0053(15) -0.011(3)
F4D 0.061(4) 0.029(3) 0.062(6) -0.001(2) -0.035(3) -0.016(4)
C14D 0.024(3) 0.028(3) 0.022(2) 0.0021(19) 0.0041(17) -0.003(2)
F5D 0.0254(18) 0.059(3) 0.0314(16) 0.0133(17) 0.0062(12) -0.0013(19)
F6D 0.045(2) 0.0288(14) 0.0418(17) -0.0009(12) -0.0079(14) 0.0035(11)
C15D 0.034(4) 0.049(4) 0.035(3) 0.010(3) -0.009(2) -0.010(3)
F7D 0.056(2) 0.094(3) 0.028(2) 0.023(2) -0.0085(15) -0.023(2)
F8D 0.057(3) 0.067(3) 0.084(3) -0.016(2) -0.0403(19) -0.006(2)
F9D 0.058(3) 0.059(3) 0.045(3) 0.0284(19) -0.017(2) -0.005(2)
C13Y 0.028(5) 0.021(6) 0.027(3) -0.013(4) -0.003(3) -0.002(5)
F3D' 0.046(8) 0.093(14) 0.026(4) -0.036(9) -0.002(7) 0.014(9)
F4D' 0.090(17) 0.019(5) 0.044(9) -0.004(5) -0.039(10) -0.005(5)
C14Y 0.036(6) 0.045(7) 0.042(5) -0.001(5) -0.019(5) -0.012(6)
F5D' 0.026(4) 0.164(12) 0.037(4) -0.001(5) 0.000(3) 0.024(5)
F6D' 0.097(13) 0.073(6) 0.128(15) 0.052(7) -0.096(11) -0.067(9)
C15Y 0.034(8) 0.037(8) 0.028(4) 0.001(6) -0.005(5) 0.000(6)
F7D' 0.058(6) 0.061(8) 0.035(7) 0.038(5) -0.025(5) -0.018(6)
F8D' 0.061(7) 0.224(14) 0.080(7) -0.075(9) -0.052(5) 0.108(9)
F9D' 0.086(10) 0.064(5) 0.098(10) 0.043(5) -0.071(7) -0.054(6)
O1E 0.028(3) 0.016(2) 0.038(3) 0.0016(18) -0.0057(19) 0.0011(17)
O2E 0.022(2) 0.024(2) 0.030(2) -0.0124(17) -0.0034(18) -0.0067(17)
C1E 0.015(3) 0.021(2) 0.023(3) -0.006(2) 0.003(2) -0.006(2)
C2E 0.018(6) 0.016(6) 0.027(9) -0.003(6) 0.000(3) -0.009(6)
C3E 0.023(3) 0.021(3) 0.024(4) -0.006(3) 0.003(2) -0.001(3)
C4E 0.025(4) 0.014(5) 0.022(6) -0.007(4) -0.001(2) -0.004(5)
C5E 0.024(4) 0.022(4) 0.027(5) -0.005(3) 0.000(2) -0.005(3)
C6E 0.026(4) 0.018(5) 0.029(7) -0.008(4) -0.003(3) 0.001(4)
C7E 0.028(4) 0.025(4) 0.023(5) -0.004(3) -0.003(3) -0.001(3)
C8E 0.026(5) 0.018(4) 0.037(6) -0.003(4) -0.003(3) 0.000(3)
C9E 0.027(5) 0.024(4) 0.025(4) -0.002(3) -0.003(3) -0.004(3)
C10E 0.030(5) 0.028(4) 0.029(5) -0.005(4) -0.002(2) -0.008(3)
C11E 0.026(4) 0.028(4) 0.026(4) -0.002(3) -0.002(3) -0.010(3)
C12E 0.026(4) 0.027(3) 0.022(3) -0.003(3) 0.002(2) -0.009(2)
F1E 0.0366(18) 0.0243(15) 0.0383(18) 0.0021(13) -0.0057(14) -0.0141(14)
F2E 0.0287(17) 0.053(2) 0.0270(16) -0.0098(15) 0.0037(13) -0.0062(14)
C13E 0.024(3) 0.022(3) 0.026(3) 0.004(3) -0.001(2) -0.009(2)
F3E 0.049(2) 0.0269(16) 0.055(2) 0.0082(15) -0.0251(16) -0.0200(15)
F4E 0.0254(17) 0.049(2) 0.0310(17) -0.0038(14) 0.0041(14) 0.0006(14)
C14E 0.023(3) 0.044(3) 0.026(3) -0.001(3) 0.001(2) -0.017(2)
F5E 0.025(2) 0.096(3) 0.031(2) 0.002(3) 0.004(2) -0.0211(19)
F6E 0.043(2) 0.0375(18) 0.043(2) -0.0089(18) -0.0109(18) -0.0110(15)
C15E 0.030(4) 0.048(3) 0.033(3) -0.001(3) -0.009(2) -0.015(3)
F7E 0.036(2) 0.077(3) 0.038(3) -0.021(2) -0.008(2) 0.001(2)
F8E 0.047(2) 0.077(3) 0.0290(18) -0.005(2) 0.0004(16) 0.0018(17)
F9E 0.078(3) 0.041(2) 0.079(3) 0.008(2) -0.046(2) -0.0117(19)
O1F 0.027(3) 0.019(3) 0.041(4) -0.003(3) -0.008(2) -0.001(3)
O2F 0.033(2) 0.0212(19) 0.033(2) -0.0074(17) -0.0014(18) -0.0018(17)
C1F 0.025(5) 0.019(4) 0.013(6) -0.002(5) 0.005(3) -0.001(5)
C2F 0.027(3) 0.021(4) 0.025(5) 0.000(3) -0.001(2) -0.005(3)
C3F 0.025(4) 0.020(5) 0.022(6) -0.003(4) 0.001(3) -0.003(4)
C4F 0.028(4) 0.024(4) 0.025(5) 0.000(3) -0.001(3) 0.000(3)
C5F 0.024(4) 0.026(5) 0.022(6) -0.002(4) 0.002(2) 0.001(4)
C6F 0.023(5) 0.025(4) 0.026(5) -0.001(3) 0.004(3) -0.003(3)
C7F 0.019(4) 0.024(4) 0.030(5) 0.001(3) 0.000(2) -0.005(3)
C8F 0.027(6) 0.024(4) 0.028(5) -0.003(3) -0.001(3) -0.008(3)
C9F 0.033(4) 0.032(4) 0.028(4) -0.004(3) -0.007(3) -0.005(3)
C10F 0.029(5) 0.021(4) 0.030(4) -0.004(3) -0.002(3) -0.009(3)
C11F 0.031(3) 0.022(3) 0.033(3) 0.005(3) -0.007(2) -0.012(2)
C12F 0.030(4) 0.027(3) 0.025(3) -0.003(3) 0.003(2) -0.011(2)
F1F 0.054(2) 0.0298(18) 0.053(2) 0.0053(18) -0.0261(19) -0.0173(16)
F2F 0.026(2) 0.087(3) 0.036(2) 0.000(3) 0.002(2) 0.0050(19)
C13F 0.027(3) 0.030(2) 0.032(3) 0.001(2) -0.0014(19) -0.011(2)
F3F 0.0304(19) 0.086(3) 0.0323(18) -0.0075(18) 0.0024(15) 0.0041(17)
F4F 0.084(3) 0.0263(18) 0.067(2) 0.0044(18) -0.033(2) -0.0165(16)
C14F 0.026(3) 0.032(3) 0.047(4) -0.003(3) -0.002(2) -0.005(3)
F5F 0.072(3) 0.042(2) 0.149(4) 0.016(2) -0.071(3) -0.040(2)
F6F 0.027(2) 0.132(4) 0.053(3) 0.007(2) 0.004(2) 0.023(2)
C15F 0.029(3) 0.059(3) 0.040(3) 0.010(3) -0.007(2) -0.006(3)
F7F 0.041(2) 0.255(5) 0.031(2) 0.019(3) -0.0066(18) 0.002(3)
F8F 0.107(3) 0.044(2) 0.098(3) 0.000(2) -0.050(2) 0.010(2)
F9F 0.046(2) 0.070(4) 0.072(4) -0.010(2) -0.031(2) 0.014(3)

loop_
_atom_type_symbol
_atom_type_description
_atom_type_scat_dispersion_real
_atom_type_scat_dispersion_imag
_atom_type_scat_source
C C 0.0033 0.0016 'International Tables Vol C Tables 4.2.6.8 and 6.1.1.4'
H H 0.0000 0.0000 'International Tables Vol C Tables 4.2.6.8 and 6.1.1.4'
O O 0.0106 0.0060 'International Tables Vol C Tables 4.2.6.8 and 6.1.1.4'
F F 0.0171 0.0103 'International Tables Vol C Tables 4.2.6.8 and 6.1.1.4'

loop_
_geom_angle_atom_site_label_1
_geom_angle_atom_site_label_2
_geom_angle_atom_site_label_3
_geom_angle_site_symmetry_1
_geom_angle
_geom_angle_publ_flag
C1A O1A H1A . 109.5 no
O2A C1A O1A . 123.4(2) no
O2A C1A C2A . 124.6(2) no
O1A C1A C2A . 112.0(2) no
C1A C2A C3A . 116.4(2) no
C1A C2A H2A1 . 108.2 no
C3A C2A H2A1 . 108.2 no
C1A C2A H2A2 . 108.2 no
C3A C2A H2A2 . 108.2 no
H2A1 C2A H2A2 . 107.3 no
C4A C3A C2A . 110.93(19) no
C4A C3A H3A1 . 109.5 no
C2A C3A H3A1 . 109.5 no
C4A C3A H3A2 . 109.5 no
C2A C3A H3A2 . 109.5 no
H3A1 C3A H3A2 . 108.0 no
C3A C4A C5A . 115.19(19) no
C3A C4A H4A1 . 108.5 no
C5A C4A H4A1 . 108.5 no
C3A C4A H4A2 . 108.5 no
C5A C4A H4A2 . 108.5 no
H4A1 C4A H4A2 . 107.5 no
C6A C5A C4A . 112.94(19) no
C6A C5A H5A1 . 109.0 no
C4A C5A H5A1 . 109.0 no
C6A C5A H5A2 . 109.0 no
C4A C5A H5A2 . 109.0 no
H5A1 C5A H5A2 . 107.8 no
C5A C6A C7A . 114.61(19) no
C5A C6A H6A1 . 108.6 no
C7A C6A H6A1 . 108.6 no
C5A C6A H6A2 . 108.6 no
C7A C6A H6A2 . 108.6 no
H6A1 C6A H6A2 . 107.6 no
C8A C7A C6A . 113.7(2) no
C8A C7A H7A1 . 108.8 no
C6A C7A H7A1 . 108.8 no
C8A C7A H7A2 . 108.8 no
C6A C7A H7A2 . 108.8 no
H7A1 C7A H7A2 . 107.7 no
C9A C8A C7A . 114.1(2) no
C9A C8A H8A1 . 108.7 no
C7A C8A H8A1 . 108.7 no
C9A C8A H8A2 . 108.7 no
C7A C8A H8A2 . 108.7 no
H8A1 C8A H8A2 . 107.6 no
C10A C9A C8A . 113.6(2) no
C10A C9A H9A1 . 108.8 no
C8A C9A H9A1 . 108.8 no
C10A C9A H9A2 . 108.8 no
C8A C9A H9A2 . 108.8 no
H9A1 C9A H9A2 . 107.7 no
C9A C10A C11A . 113.5(2) no
C9A C10A H10A . 108.9 no
C11A C10A H10A . 108.9 no
C9A C10A H10B . 108.9 no
C11A C10A H10B . 108.9 no
H10A C10A H10B . 107.7 no
C12A C11A C10A . 113.0(2) no
C12A C11A H11A . 109.0 no
C10A C11A H11A . 109.0 no
C12A C11A H11B . 109.0 no
C10A C11A H11B . 109.0 no
H11A C11A H11B . 107.8 no
F1A C12A F2A . 106.3(2) no
F1A C12A C11A . 109.89(19) no
F2A C12A C11A . 110.59(19) no
F1A C12A C13A . 107.04(18) no
F2A C12A C13A . 107.12(19) no
C11A C12A C13A . 115.5(2) no
F3A C13A F4A . 107.9(2) no
F3A C13A C12A . 108.70(19) no
F4A C13A C12A . 108.05(19) no
F3A C13A C14A . 107.89(19) no
F4A C13A C14A . 107.8(2) no
C12A C13A C14A . 116.3(2) no
F6A C14A F5A . 108.1(2) no
F6A C14A C13A . 110.3(2) no
F5A C14A C13A . 109.2(2) no
F6A C14A C15A . 107.1(2) no
F5A C14A C15A . 106.5(2) no
C13A C14A C15A . 115.4(2) no
F7A C15A F8A . 109.3(2) no
F7A C15A F9A . 107.6(2) no
F8A C15A F9A . 108.2(2) no
F7A C15A C14A . 111.1(2) no
F8A C15A C14A . 111.7(2) no
F9A C15A C14A . 108.8(2) no
C1B O1B H1B . 109.5 no
O2B C1B O1B . 123.1(2) no
O2B C1B C2B . 125.6(2) no
O1B C1B C2B . 111.2(2) no
C1B C2B C3B . 115.92(19) no
C1B C2B H2B1 . 108.3 no
C3B C2B H2B1 . 108.3 no
C1B C2B H2B2 . 108.3 no
C3B C2B H2B2 . 108.3 no
H2B1 C2B H2B2 . 107.4 no
C2B C3B C4B . 110.52(18) no
C2B C3B H3B1 . 109.5 no
C4B C3B H3B1 . 109.5 no
C2B C3B H3B2 . 109.5 no
C4B C3B H3B2 . 109.5 no
H3B1 C3B H3B2 . 108.1 no
C5B C4B C3B . 115.13(19) no
C5B C4B H4B1 . 108.5 no
C3B C4B H4B1 . 108.5 no
C5B C4B H4B2 . 108.5 no
C3B C4B H4B2 . 108.5 no
H4B1 C4B H4B2 . 107.5 no
C4B C5B C6B . 112.77(19) no
C4B C5B H5B1 . 109.0 no
C6B C5B H5B1 . 109.0 no
C4B C5B H5B2 . 109.0 no
C6B C5B H5B2 . 109.0 no
H5B1 C5B H5B2 . 107.8 no
C7B C6B C5B . 114.98(19) no
C7B C6B H6B1 . 108.5 no
C5B C6B H6B1 . 108.5 no
C7B C6B H6B2 . 108.5 no
C5B C6B H6B2 . 108.5 no
H6B1 C6B H6B2 . 107.5 no
C6B C7B C8B . 113.10(19) no
C6B C7B H7B1 . 109.0 no
C8B C7B H7B1 . 109.0 no
C6B C7B H7B2 . 109.0 no
C8B C7B H7B2 . 109.0 no
H7B1 C7B H7B2 . 107.8 no
C7B C8B C9B . 114.43(19) no
C7B C8B H8B1 . 108.7 no
C9B C8B H8B1 . 108.7 no
C7B C8B H8B2 . 108.7 no
C9B C8B H8B2 . 108.7 no
H8B1 C8B H8B2 . 107.6 no
C10B C9B C8B . 112.14(18) no
C10B C9B H9B1 . 109.2 no
C8B C9B H9B1 . 109.2 no
C10B C9B H9B2 . 109.2 no
C8B C9B H9B2 . 109.2 no
H9B1 C9B H9B2 . 107.9 no
C9B C10B C11B . 112.49(19) no
C9B C10B H10C . 109.1 no
C11B C10B H10C . 109.1 no
C9B C10B H10D . 109.1 no
C11B C10B H10D . 109.1 no
H10C C10B H10D . 107.8 no
C12B C11B C10B . 113.00(19) no
C12B C11B H11C . 109.0 no
C10B C11B H11C . 109.0 no
C12B C11B H11D . 109.0 no
C10B C11B H11D . 109.0 no
H11C C11B H11D . 107.8 no
F2B C12B F1B . 105.42(18) no
F2B C12B C11B . 110.92(19) no
F1B C12B C11B . 110.86(19) no
F2B C12B C13B . 106.99(17) no
F1B C12B C13B . 106.41(18) no
C11B C12B C13B . 115.63(19) no
F4B C13B F3B . 107.73(18) no
F4B C13B C14B . 108.47(19) no
F3B C13B C14B . 107.26(18) no
F4B C13B C12B . 107.84(18) no
F3B C13B C12B . 107.71(18) no
C14B C13B C12B . 117.45(19) no
F5B C14B F6B . 107.76(19) no
F5B C14B C13B . 109.36(18) no
F6B C14B C13B . 109.00(19) no
F5B C14B C15B . 107.14(19) no
F6B C14B C15B . 106.44(19) no
C13B C14B C15B . 116.8(2) no
F7B C15B F9B . 109.3(2) no
F7B C15B F8B . 108.0(2) no
F9B C15B F8B . 108.3(2) no
F7B C15B C14B . 111.3(2) no
F9B C15B C14B . 110.7(2) no
F8B C15B C14B . 109.0(2) no
C1C O1C H1C . 109.5 no
O2C C1C O1C . 123.5(2) no
O2C C1C C2C . 124.4(2) no
O1C C1C C2C . 112.2(2) no
C1C C2C C3C . 115.58(19) no
C1C C2C H2C1 . 108.4 no
C3C C2C H2C1 . 108.4 no
C1C C2C H2C2 . 108.4 no
C3C C2C H2C2 . 108.4 no
H2C1 C2C H2C2 . 107.4 no
C2C C3C C4C . 110.61(18) no
C2C C3C H3C1 . 109.5 no
C4C C3C H3C1 . 109.5 no
C2C C3C H3C2 . 109.5 no
C4C C3C H3C2 . 109.5 no
H3C1 C3C H3C2 . 108.1 no
C5C C4C C3C . 114.95(19) no
C5C C4C H4C1 . 108.5 no
C3C C4C H4C1 . 108.5 no
C5C C4C H4C2 . 108.5 no
C3C C4C H4C2 . 108.5 no
H4C1 C4C H4C2 . 107.5 no
C4C C5C C6C . 112.60(19) no
C4C C5C H5C1 . 109.1 no
C6C C5C H5C1 . 109.1 no
C4C C5C H5C2 . 109.1 no
C6C C5C H5C2 . 109.1 no
H5C1 C5C H5C2 . 107.8 no
C7C C6C C5C . 114.9(2) no
C7C C6C H6C1 . 108.5 no
C5C C6C H6C1 . 108.5 no
C7C C6C H6C2 . 108.5 no
C5C C6C H6C2 . 108.5 no
H6C1 C6C H6C2 . 107.5 no
C6C C7C C8C . 113.5(2) no
C6C C7C H7C1 . 108.9 no
C8C C7C H7C1 . 108.9 no
C6C C7C H7C2 . 108.9 no
C8C C7C H7C2 . 108.9 no
H7C1 C7C H7C2 . 107.7 no
C9C C8C C7C . 113.5(2) no
C9C C8C H8C1 . 108.9 no
C7C C8C H8C1 . 108.9 no
C9C C8C H8C2 . 108.9 no
C7C C8C H8C2 . 108.9 no
H8C1 C8C H8C2 . 107.7 no
C8C C9C C10C . 113.8(2) no
C8C C9C H9C1 . 108.8 no
C10C C9C H9C1 . 108.8 no
C8C C9C H9C2 . 108.8 no
C10C C9C H9C2 . 108.8 no
H9C1 C9C H9C2 . 107.7 no
C9C C10C C11C . 111.7(2) no
C9C C10C H10E . 109.3 no
C11C C10C H10E . 109.3 no
C9C C10C H10F . 109.3 no
C11C C10C H10F . 109.3 no
H10E C10C H10F . 107.9 no
C12C C11C C10C . 113.1(2) no
C12C C11C H11E . 109.0 no
C10C C11C H11E . 109.0 no
C12C C11C H11F . 109.0 no
C10C C11C H11F . 109.0 no
H11E C11C H11F . 107.8 no
F1C C12C F2C . 105.5(2) no
F1C C12C C11C . 110.8(2) no
F2C C12C C11C . 110.9(2) no
F1C C12C C13C . 106.8(2) no
F2C C12C C13C . 107.1(2) no
C11C C12C C13C . 115.1(2) no
F3C C13C F4C . 107.2(2) no
F3C C13C C12C . 108.2(2) no
F4C C13C C12C . 108.2(2) no
F3C C13C C14C . 96.9(3) no
F4C C13C C14C . 116.0(4) no
C12C C13C C14C . 118.9(4) no
F3C C13C C14X . 118.1(4) no
F4C C13C C14X . 99.2(3) no
C12C C13C C14X . 114.9(4) no
F5C C14C F6C . 106.9(7) no
F5C C14C C15C . 109.2(7) no
F6C C14C C15C . 106.5(6) no
F5C C14C C13C . 103.9(5) no
F6C C14C C13C . 111.8(5) no
C15C C14C C13C . 118.0(7) no
F7C C15C F9C . 109.0(9) no
F7C C15C F8C . 109.5(10) no
F9C C15C F8C . 108.1(9) no
F7C C15C C14C . 111.2(9) no
F9C C15C C14C . 109.6(9) no
F8C C15C C14C . 109.4(8) no
F5C' C14X F6C' . 108.6(8) no
F5C' C14X C13C . 105.8(6) no
F6C' C14X C13C . 116.5(6) no
F5C' C14X C15X . 105.4(7) no
F6C' C14X C15X . 105.4(7) no
C13C C14X C15X . 114.4(8) no
F9C' C15X F8C' . 107.8(11) no
F9C' C15X F7C' . 110.5(11) no
F8C' C15X F7C' . 107.4(9) no
F9C' C15X C14X . 113.0(11) no
F8C' C15X C14X . 109.5(9) no
F7C' C15X C14X . 108.6(9) no
C1D O1D H1D . 109.5 no
O2D C1D O1D . 123.3(2) no
O2D C1D C2D . 124.3(2) no
O1D C1D C2D . 112.4(2) no
C1D C2D C3D . 115.41(19) no
C1D C2D H2D1 . 108.4 no
C3D C2D H2D1 . 108.4 no
C1D C2D H2D2 . 108.4 no
C3D C2D H2D2 . 108.4 no
H2D1 C2D H2D2 . 107.5 no
C2D C3D C4D . 110.56(18) no
C2D C3D H3D1 . 109.5 no
C4D C3D H3D1 . 109.5 no
C2D C3D H3D2 . 109.5 no
C4D C3D H3D2 . 109.5 no
H3D1 C3D H3D2 . 108.1 no
C5D C4D C3D . 114.65(19) no
C5D C4D H4D1 . 108.6 no
C3D C4D H4D1 . 108.6 no
C5D C4D H4D2 . 108.6 no
C3D C4D H4D2 . 108.6 no
H4D1 C4D H4D2 . 107.6 no
C6D C5D C4D . 111.84(19) no
C6D C5D H5D1 . 109.2 no
C4D C5D H5D1 . 109.2 no
C6D C5D H5D2 . 109.2 no
C4D C5D H5D2 . 109.2 no
H5D1 C5D H5D2 . 107.9 no
C5D C6D C7D . 114.76(19) no
C5D C6D H6D1 . 108.6 no
C7D C6D H6D1 . 108.6 no
C5D C6D H6D2 . 108.6 no
C7D C6D H6D2 . 108.6 no
H6D1 C6D H6D2 . 107.6 no
C6D C7D C8D . 112.71(19) no
C6D C7D H7D1 . 109.0 no
C8D C7D H7D1 . 109.0 no
C6D C7D H7D2 . 109.0 no
C8D C7D H7D2 . 109.0 no
H7D1 C7D H7D2 . 107.8 no
C7D C8D C9D . 113.59(19) no
C7D C8D H8D1 . 108.8 no
C9D C8D H8D1 . 108.8 no
C7D C8D H8D2 . 108.8 no
C9D C8D H8D2 . 108.8 no
H8D1 C8D H8D2 . 107.7 no
C10D C9D C8D . 113.09(19) no
C10D C9D H9D1 . 109.0 no
C8D C9D H9D1 . 109.0 no
C10D C9D H9D2 . 109.0 no
C8D C9D H9D2 . 109.0 no
H9D1 C9D H9D2 . 107.8 no
C9D C10D C11D . 111.74(19) no
C9D C10D H10G . 109.3 no
C11D C10D H10G . 109.3 no
C9D C10D H10H . 109.3 no
C11D C10D H10H . 109.3 no
H10G C10D H10H . 107.9 no
C12D C11D C10D . 113.23(19) no
C12D C11D H11G . 108.9 no
C10D C11D H11G . 108.9 no
C12D C11D H11H . 108.9 no
C10D C11D H11H . 108.9 no
H11G C11D H11H . 107.7 no
F1D C12D F2D . 105.81(18) no
F1D C12D C11D . 111.16(19) no
F2D C12D C11D . 110.49(19) no
F1D C12D C13D . 109.0(4) no
F2D C12D C13D . 106.7(5) no
C11D C12D C13D . 113.3(4) no
F1D C12D C13Y . 103.8(10) no
F2D C12D C13Y . 108.0(12) no
C11D C12D C13Y . 116.9(11) no
F3D C13D F4D . 107.6(9) no
F3D C13D C12D . 108.4(9) no
F4D C13D C12D . 108.4(11) no
F3D C13D C14D . 106.1(7) no
F4D C13D C14D . 109.7(11) no
C12D C13D C14D . 116.3(7) no
F6D C14D F5D . 106.4(5) no
F6D C14D C15D . 106.9(6) no
F5D C14D C15D . 107.4(6) no
F6D C14D C13D . 109.3(6) no
F5D C14D C13D . 108.9(6) no
C15D C14D C13D . 117.4(8) no
F7D C15D F9D . 109.2(9) no
F7D C15D F8D . 108.0(9) no
F9D C15D F8D . 107.9(9) no
F7D C15D C14D . 109.7(9) no
F9D C15D C14D . 111.9(9) no
F8D C15D C14D . 110.1(9) no
F4D' C13Y F3D' . 108(3) no
F4D' C13Y C14Y . 101(3) no
F3D' C13Y C14Y . 114(2) no
F4D' C13Y C12D . 106(3) no
F3D' C13Y C12D . 109(2) no
C14Y C13Y C12D . 118(2) no
F6D' C14Y F5D' . 113(2) no
F6D' C14Y C13Y . 107.2(16) no
F5D' C14Y C13Y . 111.3(18) no
F6D' C14Y C15Y . 108.4(19) no
F5D' C14Y C15Y . 105.2(16) no
C13Y C14Y C15Y . 112(2) no
F9D' C15Y F8D' . 111(3) no
F9D' C15Y F7D' . 109(2) no
F8D' C15Y F7D' . 105(2) no
F9D' C15Y C14Y . 113(2) no
F8D' C15Y C14Y . 114(2) no
F7D' C15Y C14Y . 104(2) no
O2E C1E O1E . 123.0(4) no
O2E C1E C2E . 123.6(5) no
O1E C1E C2E . 113.3(5) no
C1E C2E C3E . 115.4(5) no
C1E C2E H2E1 . 108.4 no
C3E C2E H2E1 . 108.4 no
C1E C2E H2E2 . 108.4 no
C3E C2E H2E2 . 108.4 no
H2E1 C2E H2E2 . 107.5 no
C4E C3E C2E . 109.9(5) no
C4E C3E H3E1 . 109.7 no
C2E C3E H3E1 . 109.7 no
C4E C3E H3E2 . 109.7 no
C2E C3E H3E2 . 109.7 no
H3E1 C3E H3E2 . 108.2 no
C3E C4E C5E . 114.6(5) no
C3E C4E H4E1 . 108.6 no
C5E C4E H4E1 . 108.6 no
C3E C4E H4E2 . 108.6 no
C5E C4E H4E2 . 108.6 no
H4E1 C4E H4E2 . 107.6 no
C6E C5E C4E . 111.9(5) no
C6E C5E H5E1 . 109.2 no
C4E C5E H5E1 . 109.2 no
C6E C5E H5E2 . 109.2 no
C4E C5E H5E2 . 109.2 no
H5E1 C5E H5E2 . 107.9 no
C5E C6E C7E . 115.9(6) no
C5E C6E H6E1 . 108.3 no
C7E C6E H6E1 . 108.3 no
C5E C6E H6E2 . 108.3 no
C7E C6E H6E2 . 108.3 no
H6E1 C6E H6E2 . 107.4 no
C8E C7E C6E . 113.1(5) no
C8E C7E H7E1 . 109.0 no
C6E C7E H7E1 . 109.0 no
C8E C7E H7E2 . 109.0 no
C6E C7E H7E2 . 109.0 no
H7E1 C7E H7E2 . 107.8 no
C7E C8E C9E . 115.1(6) no
C7E C8E H8E1 . 108.5 no
C9E C8E H8E1 . 108.5 no
C7E C8E H8E2 . 108.5 no
C9E C8E H8E2 . 108.5 no
H8E1 C8E H8E2 . 107.5 no
C10E C9E C8E . 112.7(5) no
C10E C9E H9E1 . 109.0 no
C8E C9E H9E1 . 109.0 no
C10E C9E H9E2 . 109.0 no
C8E C9E H9E2 . 109.0 no
H9E1 C9E H9E2 . 107.8 no
C9E C10E C11E . 112.7(6) no
C9E C10E H10I . 109.0 no
C11E C10E H10I . 109.0 no
C9E C10E H10J . 109.0 no
C11E C10E H10J . 109.0 no
H10I C10E H10J . 107.8 no
C12E C11E C10E . 113.2(5) no
C12E C11E H11I . 108.9 no
C10E C11E H11I . 108.9 no
C12E C11E H11J . 108.9 no
C10E C11E H11J . 108.9 no
H11I C11E H11J . 107.8 no
F1E C12E F2E . 105.6(5) no
F1E C12E C11E . 110.8(6) no
F2E C12E C11E . 110.4(6) no
F1E C12E C13E . 107.3(5) no
F2E C12E C13E . 107.2(5) no
C11E C12E C13E . 115.1(6) no
F3E C13E F4E . 108.6(5) no
F3E C13E C12E . 108.2(5) no
F4E C13E C12E . 108.1(5) no
F3E C13E C14E . 107.4(5) no
F4E C13E C14E . 107.8(5) no
C12E C13E C14E . 116.5(6) no
F6E C14E F5E . 108.5(5) no
F6E C14E C15E . 108.7(5) no
F5E C14E C15E . 106.5(5) no
F6E C14E C13E . 109.3(5) no
F5E C14E C13E . 107.8(5) no
C15E C14E C13E . 115.8(5) no
F9E C15E F8E . 110.4(6) no
F9E C15E F7E . 108.7(6) no
F8E C15E F7E . 107.6(6) no
F9E C15E C14E . 111.7(5) no
F8E C15E C14E . 111.0(5) no
F7E C15E C14E . 107.3(6) no
C1F O1F H1F . 109.5 no
O2F C1F O1F . 124.1(6) no
O2F C1F C2F . 124.5(6) no
O1F C1F C2F . 111.4(6) no
C1F C2F C3F . 115.5(6) no
C1F C2F H2F1 . 108.4 no
C3F C2F H2F1 . 108.4 no
C1F C2F H2F2 . 108.4 no
C3F C2F H2F2 . 108.4 no
H2F1 C2F H2F2 . 107.5 no
C2F C3F C4F . 111.1(5) no
C2F C3F H3F1 . 109.4 no
C4F C3F H3F1 . 109.4 no
C2F C3F H3F2 . 109.4 no
C4F C3F H3F2 . 109.4 no
H3F1 C3F H3F2 . 108.0 no
C5F C4F C3F . 116.3(6) no
C5F C4F H4F1 . 108.2 no
C3F C4F H4F1 . 108.2 no
C5F C4F H4F2 . 108.2 no
C3F C4F H4F2 . 108.2 no
H4F1 C4F H4F2 . 107.4 no
C6F C5F C4F . 113.7(6) no
C6F C5F H5F1 . 108.8 no
C4F C5F H5F1 . 108.8 no
C6F C5F H5F2 . 108.8 no
C4F C5F H5F2 . 108.8 no
H5F1 C5F H5F2 . 107.7 no
C5F C6F C7F . 115.5(6) no
C5F C6F H6F1 . 108.4 no
C7F C6F H6F1 . 108.4 no
C5F C6F H6F2 . 108.4 no
C7F C6F H6F2 . 108.4 no
H6F1 C6F H6F2 . 107.5 no
C6F C7F C8F . 113.4(5) no
C6F C7F H7F1 . 108.9 no
C8F C7F H7F1 . 108.9 no
C6F C7F H7F2 . 108.9 no
C8F C7F H7F2 . 108.9 no
H7F1 C7F H7F2 . 107.7 no
C7F C8F C9F . 113.4(6) no
C7F C8F H8F1 . 108.9 no
C9F C8F H8F1 . 108.9 no
C7F C8F H8F2 . 108.9 no
C9F C8F H8F2 . 108.9 no
H8F1 C8F H8F2 . 107.7 no
C10F C9F C8F . 113.8(6) no
C10F C9F H9F1 . 108.8 no
C8F C9F H9F1 . 108.8 no
C10F C9F H9F2 . 108.8 no
C8F C9F H9F2 . 108.8 no
H9F1 C9F H9F2 . 107.7 no
C9F C10F C11F . 112.8(6) no
C9F C10F H10K . 109.0 no
C11F C10F H10K . 109.0 no
C9F C10F H10L . 109.0 no
C11F C10F H10L . 109.0 no
H10K C10F H10L . 107.8 no
C12F C11F C10F . 113.6(5) no
C12F C11F H11K . 108.8 no
C10F C11F H11K . 108.8 no
C12F C11F H11L . 108.8 no
C10F C11F H11L . 108.8 no
H11K C11F H11L . 107.7 no
F2F C12F F1F . 105.6(5) no
F2F C12F C11F . 110.8(6) no
F1F C12F C11F . 110.2(5) no
F2F C12F C13F . 108.0(5) no
F1F C12F C13F . 107.2(5) no
C11F C12F C13F . 114.6(5) no
F3F C13F F4F . 107.8(5) no
F3F C13F C12F . 108.9(4) no
F4F C13F C12F . 108.4(4) no
F3F C13F C14F . 107.6(5) no
F4F C13F C14F . 107.4(5) no
C12F C13F C14F . 116.5(5) no
F5F C14F F6F . 107.9(7) no
F5F C14F C15F . 107.2(6) no
F6F C14F C15F . 106.6(6) no
F5F C14F C13F . 107.7(6) no
F6F C14F C13F . 109.2(6) no
C15F C14F C13F . 117.8(6) no
F9F C15F F7F 2_275 74.7(4) no
F9F C15F F8F 2_275 91.2(4) no
F7F C15F F8F . 107.3(6) no
F7F C15F F9F . 109.2(5) no
F8F C15F F9F . 106.1(5) no
F9F C15F C14F 2_275 150.9(6) no
F7F C15F C14F . 112.8(5) no
F8F C15F C14F . 111.6(5) no
F9F C15F C14F . 109.5(5) no

loop_
_geom_bond_atom_site_label_1
_geom_bond_atom_site_label_2
_geom_bond_site_symmetry_2
_geom_bond_distance
_geom_bond_publ_flag
O1A C1A . 1.323(2) no
O1A H1A . 0.8400 no
O2A C1A . 1.220(2) no
C1A C2A . 1.493(3) no
C2A C3A . 1.522(3) no
C2A H2A1 . 0.9900 no
C2A H2A2 . 0.9900 no
C3A C4A . 1.518(3) no
C3A H3A1 . 0.9900 no
C3A H3A2 . 0.9900 no
C4A C5A . 1.524(3) no
C4A H4A1 . 0.9900 no
C4A H4A2 . 0.9900 no
C5A C6A . 1.519(3) no
C5A H5A1 . 0.9900 no
C5A H5A2 . 0.9900 no
C6A C7A . 1.523(3) no
C6A H6A1 . 0.9900 no
C6A H6A2 . 0.9900 no
C7A C8A . 1.523(3) no
C7A H7A1 . 0.9900 no
C7A H7A2 . 0.9900 no
C8A C9A . 1.516(3) no
C8A H8A1 . 0.9900 no
C8A H8A2 . 0.9900 no
C9A C10A . 1.514(3) no
C9A H9A1 . 0.9900 no
C9A H9A2 . 0.9900 no
C10A C11A . 1.520(3) no
C10A H10A . 0.9900 no
C10A H10B . 0.9900 no
C11A C12A . 1.496(3) no
C11A H11A . 0.9900 no
C11A H11B . 0.9900 no
C12A F1A . 1.352(3) no
C12A F2A . 1.353(3) no
C12A C13A . 1.538(3) no
C13A F3A . 1.335(2) no
C13A F4A . 1.337(2) no
C13A C14A . 1.544(3) no
C14A F6A . 1.329(3) no
C14A F5A . 1.338(3) no
C14A C15A . 1.546(3) no
C15A F7A . 1.309(3) no
C15A F8A . 1.312(3) no
C15A F9A . 1.324(3) no
O1B C1B . 1.326(3) no
O1B H1B . 0.8400 no
O2B C1B . 1.212(2) no
C1B C2B . 1.501(3) no
C2B C3B . 1.515(3) no
C2B H2B1 . 0.9900 no
C2B H2B2 . 0.9900 no
C3B C4B . 1.526(3) no
C3B H3B1 . 0.9900 no
C3B H3B2 . 0.9900 no
C4B C5B . 1.522(3) no
C4B H4B1 . 0.9900 no
C4B H4B2 . 0.9900 no
C5B C6B . 1.528(3) no
C5B H5B1 . 0.9900 no
C5B H5B2 . 0.9900 no
C6B C7B . 1.517(3) no
C6B H6B1 . 0.9900 no
C6B H6B2 . 0.9900 no
C7B C8B . 1.520(3) no
C7B H7B1 . 0.9900 no
C7B H7B2 . 0.9900 no
C8B C9B . 1.524(3) no
C8B H8B1 . 0.9900 no
C8B H8B2 . 0.9900 no
C9B C10B . 1.524(3) no
C9B H9B1 . 0.9900 no
C9B H9B2 . 0.9900 no
C10B C11B . 1.526(3) no
C10B H10C . 0.9900 no
C10B H10D . 0.9900 no
C11B C12B . 1.490(3) no
C11B H11C . 0.9900 no
C11B H11D . 0.9900 no
C12B F2B . 1.361(2) no
C12B F1B . 1.371(2) no
C12B C13B . 1.539(3) no
C13B F4B . 1.347(2) no
C13B F3B . 1.355(2) no
C13B C14B . 1.535(3) no
C14B F5B . 1.338(2) no
C14B F6B . 1.346(2) no
C14B C15B . 1.537(3) no
C15B F7B . 1.312(3) no
C15B F9B . 1.318(3) no
C15B F8B . 1.332(3) no
O1C C1C . 1.321(2) no
O1C H1C . 0.8400 no
O2C C1C . 1.220(2) no
C1C C2C . 1.498(3) no
C2C C3C . 1.522(3) no
C2C H2C1 . 0.9900 no
C2C H2C2 . 0.9900 no
C3C C4C . 1.524(3) no
C3C H3C1 . 0.9900 no
C3C H3C2 . 0.9900 no
C4C C5C . 1.518(3) no
C4C H4C1 . 0.9900 no
C4C H4C2 . 0.9900 no
C5C C6C . 1.527(3) no
C5C H5C1 . 0.9900 no
C5C H5C2 . 0.9900 no
C6C C7C . 1.515(3) no
C6C H6C1 . 0.9900 no
C6C H6C2 . 0.9900 no
C7C C8C . 1.528(3) no
C7C H7C1 . 0.9900 no
C7C H7C2 . 0.9900 no
C8C C9C . 1.519(3) no
C8C H8C1 . 0.9900 no
C8C H8C2 . 0.9900 no
C9C C10C . 1.522(3) no
C9C H9C1 . 0.9900 no
C9C H9C2 . 0.9900 no
C10C C11C . 1.533(3) no
C10C H10E . 0.9900 no
C10C H10F . 0.9900 no
C11C C12C . 1.491(3) no
C11C H11E . 0.9900 no
C11C H11F . 0.9900 no
C12C F1C . 1.360(3) no
C12C F2C . 1.367(3) no
C12C C13C . 1.543(3) no
C13C F3C . 1.343(3) no
C13C F4C . 1.348(3) no
C13C C14C . 1.553(8) no
C13C C14X . 1.557(9) no
C14C F5C . 1.337(7) no
C14C F6C . 1.367(8) no
C14C C15C . 1.524(11) no
C15C F7C . 1.296(11) no
C15C F9C . 1.308(12) no
C15C F8C . 1.332(9) no
C14X F5C' . 1.334(8) no
C14X F6C' . 1.341(9) no
C14X C15X . 1.570(14) no
C15X F9C' . 1.288(12) no
C15X F8C' . 1.323(10) no
C15X F7C' . 1.334(13) no
O1D C1D . 1.320(2) no
O1D H1D . 0.8400 no
O2D C1D . 1.222(2) no
C1D C2D . 1.492(3) no
C2D C3D . 1.521(3) no
C2D H2D1 . 0.9900 no
C2D H2D2 . 0.9900 no
C3D C4D . 1.528(3) no
C3D H3D1 . 0.9900 no
C3D H3D2 . 0.9900 no
C4D C5D . 1.521(3) no
C4D H4D1 . 0.9900 no
C4D H4D2 . 0.9900 no
C5D C6D . 1.519(3) no
C5D H5D1 . 0.9900 no
C5D H5D2 . 0.9900 no
C6D C7D . 1.520(3) no
C6D H6D1 . 0.9900 no
C6D H6D2 . 0.9900 no
C7D C8D . 1.522(3) no
C7D H7D1 . 0.9900 no
C7D H7D2 . 0.9900 no
C8D C9D . 1.523(3) no
C8D H8D1 . 0.9900 no
C8D H8D2 . 0.9900 no
C9D C10D . 1.519(3) no
C9D H9D1 . 0.9900 no
C9D H9D2 . 0.9900 no
C10D C11D . 1.531(3) no
C10D H10G . 0.9900 no
C10D H10H . 0.9900 no
C11D C12D . 1.495(3) no
C11D H11G . 0.9900 no
C11D H11H . 0.9900 no
C12D F1D . 1.356(2) no
C12D F2D . 1.368(2) no
C12D C13D . 1.529(10) no
C12D C13Y . 1.56(3) no
C13D F3D . 1.343(12) no
C13D F4D . 1.357(10) no
C13D C14D . 1.543(10) no
C14D F6D . 1.347(6) no
C14D F5D . 1.352(6) no
C14D C15D . 1.525(11) no
C15D F7D . 1.307(13) no
C15D F9D . 1.307(13) no
C15D F8D . 1.334(13) no
C13Y F4D' . 1.30(3) no
C13Y F3D' . 1.31(3) no
C13Y C14Y . 1.55(3) no
C14Y F6D' . 1.29(2) no
C14Y F5D' . 1.30(2) no
C14Y C15Y . 1.58(3) no
C15Y F9D' . 1.25(3) no
C15Y F8D' . 1.31(3) no
C15Y F7D' . 1.33(3) no
O1E O2E 2_566 0.946(4) no
O1E C1E . 1.306(5) no
O1E H1E . 0.8400 no
O2E O1E 2_566 0.946(4) no
O2E C1E . 1.212(5) no
O2E C1E 2_566 1.602(5) no
C1E C2E . 1.496(7) no
C1E O2E 2_566 1.602(5) no
C2E C3E . 1.536(6) no
C2E H2E1 . 0.9900 no
C2E H2E2 . 0.9900 no
C3E C4E . 1.522(7) no
C3E H3E1 . 0.9900 no
C3E H3E2 . 0.9900 no
C4E C5E . 1.527(7) no
C4E H4E1 . 0.9900 no
C4E H4E2 . 0.9900 no
C5E C6E . 1.511(7) no
C5E H5E1 . 0.9900 no
C5E H5E2 . 0.9900 no
C6E C7E . 1.525(7) no
C6E H6E1 . 0.9900 no
C6E H6E2 . 0.9900 no
C7E C8E . 1.510(8) no
C7E H7E1 . 0.9900 no
C7E H7E2 . 0.9900 no
C8E C9E . 1.533(7) no
C8E H8E1 . 0.9900 no
C8E H8E2 . 0.9900 no
C9E C10E . 1.510(7) no
C9E H9E1 . 0.9900 no
C9E H9E2 . 0.9900 no
C10E C11E . 1.520(8) no
C10E H10I . 0.9900 no
C10E H10J . 0.9900 no
C11E C12E . 1.501(7) no
C11E H11I . 0.9900 no
C11E H11J . 0.9900 no
C12E F1E . 1.359(7) no
C12E F2E . 1.371(7) no
C12E C13E . 1.545(8) no
C13E F3E . 1.335(7) no
C13E F4E . 1.345(7) no
C13E C14E . 1.553(7) no
C14E F6E . 1.318(6) no
C14E F5E . 1.358(6) no
C14E C15E . 1.529(7) no
C15E F9E . 1.306(8) no
C15E F8E . 1.312(8) no
C15E F7E . 1.313(7) no
O1F C1F . 1.320(7) no
O1F H1F . 0.8400 no
O2F C1F . 1.222(7) no
C1F C2F . 1.498(8) no
C2F C3F . 1.522(7) no
C2F H2F1 . 0.9900 no
C2F H2F2 . 0.9900 no
C3F C4F . 1.524(8) no
C3F H3F1 . 0.9900 no
C3F H3F2 . 0.9900 no
C4F C5F . 1.516(7) no
C4F H4F1 . 0.9900 no
C4F H4F2 . 0.9900 no
C5F C6F . 1.514(8) no
C5F H5F1 . 0.9900 no
C5F H5F2 . 0.9900 no
C6F C7F . 1.520(7) no
C6F H6F1 . 0.9900 no
C6F H6F2 . 0.9900 no
C7F C8F . 1.522(7) no
C7F H7F1 . 0.9900 no
C7F H7F2 . 0.9900 no
C8F C9F . 1.523(8) no
C8F H8F1 . 0.9900 no
C8F H8F2 . 0.9900 no
C9F C10F . 1.508(7) no
C9F H9F1 . 0.9900 no
C9F H9F2 . 0.9900 no
C10F C11F . 1.515(7) no
C10F H10K . 0.9900 no
C10F H10L . 0.9900 no
C11F C12F . 1.495(7) no
C11F H11K . 0.9900 no
C11F H11L . 0.9900 no
C12F F2F . 1.352(8) no
C12F F1F . 1.361(7) no
C12F C13F . 1.546(8) no
C13F F3F . 1.333(5) no
C13F F4F . 1.340(5) no
C13F C14F . 1.548(8) no
C14F F5F . 1.327(8) no
C14F F6F . 1.333(8) no
C14F C15F . 1.510(7) no
C15F F9F 2_275 1.269(7) no
C15F F7F . 1.277(6) no
C15F F8F . 1.303(6) no
C15F F9F . 1.316(6) no

loop_
_geom_torsion_atom_site_label_1
_geom_torsion_atom_site_label_2
_geom_torsion_atom_site_label_3
_geom_torsion_atom_site_label_4
_geom_torsion
_geom_torsion_publ_flag
O2A C1A C2A C3A 1.2(3) no
O1A C1A C2A C3A -178.60(19) no
C1A C2A C3A C4A 176.08(19) no
C2A C3A C4A C5A 172.77(19) no
C3A C4A C5A C6A -177.37(19) no
C4A C5A C6A C7A 170.13(19) no
C5A C6A C7A C8A -177.17(19) no
C6A C7A C8A C9A 174.5(2) no
C7A C8A C9A C10A -179.31(19) no
C8A C9A C10A C11A 175.6(2) no
C9A C10A C11A C12A -178.6(2) no
C10A C11A C12A F1A 59.8(3) no
C10A C11A C12A F2A -57.2(3) no
C10A C11A C12A C13A -179.0(2) no
F1A C12A C13A F3A 59.5(3) no
F2A C12A C13A F3A 173.12(19) no
C11A C12A C13A F3A -63.2(3) no
F1A C12A C13A F4A 176.35(19) no
F2A C12A C13A F4A -70.0(2) no
C11A C12A C13A F4A 53.6(3) no
F1A C12A C13A C14A -62.4(3) no
F2A C12A C13A C14A 51.2(3) no
C11A C12A C13A C14A 174.9(2) no
F3A C13A C14A F6A -70.3(3) no
F4A C13A C14A F6A 173.39(19) no
C12A C13A C14A F6A 52.0(3) no
F3A C13A C14A F5A 171.04(19) no
F4A C13A C14A F5A 54.8(3) no
C12A C13A C14A F5A -66.6(3) no
F3A C13A C14A C15A 51.2(3) no
F4A C13A C14A C15A -65.1(3) no
C12A C13A C14A C15A 173.6(2) no
F6A C14A C15A F7A 56.4(3) no
F5A C14A C15A F7A 171.9(2) no
C13A C14A C15A F7A -66.8(3) no
F6A C14A C15A F8A 178.8(2) no
F5A C14A C15A F8A -65.8(3) no
C13A C14A C15A F8A 55.5(3) no
F6A C14A C15A F9A -61.9(3) no
F5A C14A C15A F9A 53.6(3) no
C13A C14A C15A F9A 174.9(2) no
O2B C1B C2B C3B 7.9(3) no
O1B C1B C2B C3B -172.5(2) no
C1B C2B C3B C4B -177.22(19) no
C2B C3B C4B C5B -178.02(19) no
C3B C4B C5B C6B -178.05(19) no
C4B C5B C6B C7B 179.83(19) no
C5B C6B C7B C8B 178.49(19) no
C6B C7B C8B C9B 178.77(19) no
C7B C8B C9B C10B 175.61(18) no
C8B C9B C10B C11B -178.50(19) no
C9B C10B C11B C12B 176.44(19) no
C10B C11B C12B F2B -54.9(3) no
C10B C11B C12B F1B 61.9(2) no
C10B C11B C12B C13B -176.89(19) no
F2B C12B C13B F4B -56.2(2) no
F1B C12B C13B F4B -168.52(17) no
C11B C12B C13B F4B 67.9(2) no
F2B C12B C13B F3B -172.22(17) no
F1B C12B C13B F3B 75.5(2) no
C11B C12B C13B F3B -48.1(3) no
F2B C12B C13B C14B 66.7(3) no
F1B C12B C13B C14B -45.7(3) no
C11B C12B C13B C14B -169.2(2) no
F4B C13B C14B F5B 77.0(2) no
F3B C13B C14B F5B -166.90(17) no
C12B C13B C14B F5B -45.5(3) no
F4B C13B C14B F6B -165.44(17) no
F3B C13B C14B F6B -49.3(2) no
C12B C13B C14B F6B 72.0(2) no
F4B C13B C14B C15B -44.8(3) no
F3B C13B C14B C15B 71.3(3) no
C12B C13B C14B C15B -167.4(2) no
F5B C14B C15B F7B -56.5(3) no
F6B C14B C15B F7B -171.57(19) no
C13B C14B C15B F7B 66.5(3) no
F5B C14B C15B F9B -178.3(2) no
F6B C14B C15B F9B 66.6(3) no
C13B C14B C15B F9B -55.3(3) no
F5B C14B C15B F8B 62.6(3) no
F6B C14B C15B F8B -52.5(3) no
C13B C14B C15B F8B -174.5(2) no
O2C C1C C2C C3C 8.3(3) no
O1C C1C C2C C3C -172.8(2) no
C1C C2C C3C C4C -174.79(19) no
C2C C3C C4C C5C 178.52(19) no
C3C C4C C5C C6C -178.47(19) no
C4C C5C C6C C7C -176.4(2) no
C5C C6C C7C C8C 178.1(2) no
C6C C7C C8C C9C -176.5(2) no
C7C C8C C9C C10C 175.8(2) no
C8C C9C C10C C11C -177.8(2) no
C9C C10C C11C C12C 176.5(2) no
C10C C11C C12C F1C -58.3(3) no
C10C C11C C12C F2C 58.6(3) no
C10C C11C C12C C13C -179.6(2) no
F1C C12C C13C F3C -70.9(3) no
F2C C12C C13C F3C 176.39(19) no
C11C C12C C13C F3C 52.5(3) no
F1C C12C C13C F4C 173.2(2) no
F2C C12C C13C F4C 60.5(3) no
C11C C12C C13C F4C -63.3(3) no
F1C C12C C13C C14C 38.1(4) no
F2C C12C C13C C14C -74.6(4) no
C11C C12C C13C C14C 161.6(4) no
F1C C12C C13C C14X 63.4(4) no
F2C C12C C13C C14X -49.3(4) no
C11C C12C C13C C14X -173.1(4) no
F3C C13C C14C F5C 161.2(5) no
F4C C13C C14C F5C -85.8(6) no
C12C C13C C14C F5C 45.9(7) no
C14X C13C C14C F5C -39.8(12) no
F3C C13C C14C F6C 46.3(5) no
F4C C13C C14C F6C 159.3(4) no
C12C C13C C14C F6C -69.0(6) no
C14X C13C C14C F6C -154.8(19) no
F3C C13C C14C C15C -77.7(6) no
F4C C13C C14C C15C 35.2(7) no
C12C C13C C14C C15C 167.0(6) no
C14X C13C C14C C15C 81.2(17) no
F5C C14C C15C F7C 175.5(8) no
F6C C14C C15C F7C -69.4(10) no
C13C C14C C15C F7C 57.3(10) no
F5C C14C C15C F9C -63.9(9) no
F6C C14C C15C F9C 51.2(9) no
C13C C14C C15C F9C 177.8(6) no
F5C C14C C15C F8C 54.5(12) no
F6C C14C C15C F8C 169.6(8) no
C13C C14C C15C F8C -63.8(11) no
F3C C13C C14X F5C' 61.6(8) no
F4C C13C C14X F5C' 176.8(6) no
C12C C13C C14X F5C' -68.1(7) no
F3C C13C C14X F6C' -177.6(5) no
F4C C13C C14X F6C' -62.3(7) no
C12C C13C C14X F6C' 52.7(7) no
F3C C13C C14X C15X -54.0(7) no
F4C C13C C14X C15X 61.3(6) no
C12C C13C C14X C15X 176.3(5) no
F5C' C14X C15X F9C' -69.7(13) no
F6C' C14X C15X F9C' 175.5(9) no
C13C C14X C15X F9C' 46.1(12) no
F5C' C14X C15X F8C' 170.2(9) no
F6C' C14X C15X F8C' 55.3(11) no
C13C C14X C15X F8C' -74.0(10) no
F5C' C14X C15X F7C' 53.2(10) no
F6C' C14X C15X F7C' -61.6(9) no
C13C C14X C15X F7C' 169.1(6) no
O2D C1D C2D C3D -5.4(3) no
O1D C1D C2D C3D 175.8(2) no
C1D C2D C3D C4D 172.85(19) no
C2D C3D C4D C5D 178.36(19) no
C3D C4D C5D C6D 179.41(19) no
C4D C5D C6D C7D 176.15(19) no
C5D C6D C7D C8D -176.3(2) no
C6D C7D C8D C9D 176.66(19) no
C7D C8D C9D C10D -173.15(19) no
C8D C9D C10D C11D 177.21(19) no
C9D C10D C11D C12D -173.6(2) no
C10D C11D C12D F1D 58.4(3) no
C10D C11D C12D F2D -58.8(3) no
C10D C11D C12D C13D -178.4(5) no
C10D C11D C12D C13Y 177.2(13) no
F1D C12D C13D F3D 76.0(7) no
F2D C12D C13D F3D -170.2(6) no
C11D C12D C13D F3D -48.4(8) no
C13Y C12D C13D F3D 85(18) no
F1D C12D C13D F4D -167.6(9) no
F2D C12D C13D F4D -53.8(10) no
C11D C12D C13D F4D 68.1(11) no
F1D C12D C13D C14D -43.4(9) no
F2D C12D C13D C14D 70.4(9) no
C11D C12D C13D C14D -167.8(6) no
F3D C13D C14D F6D -49.5(9) no
F4D C13D C14D F6D -165.4(10) no
C12D C13D C14D F6D 71.1(9) no
F3D C13D C14D F5D -165.3(8) no
F4D C13D C14D F5D 78.8(11) no
C12D C13D C14D F5D -44.7(10) no
F3D C13D C14D C15D 72.4(11) no
F4D C13D C14D C15D -43.5(13) no
C12D C13D C14D C15D -167.0(8) no
F6D C14D C15D F7D 73.0(10) no
F5D C14D C15D F7D -173.2(8) no
C13D C14D C15D F7D -50.1(12) no
F6D C14D C15D F9D -48.4(10) no
F5D C14D C15D F9D 65.4(10) no
C13D C14D C15D F9D -171.5(8) no
F6D C14D C15D F8D -168.3(7) no
F5D C14D C15D F8D -54.5(10) no
C13D C14D C15D F8D 68.6(11) no
F1D C12D C13Y F4D' 179(2) no
F2D C12D C13Y F4D' -69(3) no
C11D C12D C13Y F4D' 56(3) no
F1D C12D C13Y F3D' 62.9(19) no
F2D C12D C13Y F3D' 174.9(16) no
C11D C12D C13Y F3D' -60(2) no
F1D C12D C13Y C14Y -69(2) no
F2D C12D C13Y C14Y 43(2) no
C11D C12D C13Y C14Y 168.5(15) no
F4D' C13Y C14Y F6D' 177(3) no
F3D' C13Y C14Y F6D' -68(3) no
C12D C13Y C14Y F6D' 62(3) no
F4D' C13Y C14Y F5D' 53(3) no
F3D' C13Y C14Y F5D' 169(2) no
C12D C13Y C14Y F5D' -62(3) no
F4D' C13Y C14Y C15Y -64(3) no
F3D' C13Y C14Y C15Y 51(3) no
C12D C13Y C14Y C15Y -179(2) no
F6D' C14Y C15Y F9D' -177(2) no
F5D' C14Y C15Y F9D' -56(3) no
C13Y C14Y C15Y F9D' 65(3) no
F6D' C14Y C15Y F8D' 54(3) no
F5D' C14Y C15Y F8D' 175(2) no
C13Y C14Y C15Y F8D' -64(3) no
F6D' C14Y C15Y F7D' -59(3) no
F5D' C14Y C15Y F7D' 62(2) no
C13Y C14Y C15Y F7D' -177.2(19) no
O2E C1E C2E C3E -1.5(13) no
O1E C1E C2E C3E -178.8(7) no
C1E C2E C3E C4E 176.5(7) no
C2E C3E C4E C5E -177.7(8) no
C3E C4E C5E C6E 176.4(6) no
C4E C5E C6E C7E 174.0(8) no
C5E C6E C7E C8E -178.4(7) no
C6E C7E C8E C9E 176.1(8) no
C7E C8E C9E C10E -176.5(8) no
C8E C9E C10E C11E 176.7(7) no
C9E C10E C11E C12E -178.5(8) no
C10E C11E C12E F1E 55.5(9) no
C10E C11E C12E F2E -61.1(9) no
C10E C11E C12E C13E 177.5(6) no
F1E C12E C13E F3E 173.4(5) no
F2E C12E C13E F3E -73.6(6) no
C11E C12E C13E F3E 49.5(9) no
F1E C12E C13E F4E 56.0(6) no
F2E C12E C13E F4E 169.0(5) no
C11E C12E C13E F4E -67.8(8) no
F1E C12E C13E C14E -65.5(7) no
F2E C12E C13E C14E 47.5(7) no
C11E C12E C13E C14E 170.6(7) no
F3E C13E C14E F6E 170.2(4) no
F4E C13E C14E F6E -73.0(6) no
C12E C13E C14E F6E 48.7(8) no
F3E C13E C14E F5E 52.5(6) no
F4E C13E C14E F5E 169.3(4) no
C12E C13E C14E F5E -69.0(7) no
F3E C13E C14E C15E -66.6(7) no
F4E C13E C14E C15E 50.2(7) no
C12E C13E C14E C15E 171.9(6) no
F6E C14E C15E F9E 179.7(5) no
F5E C14E C15E F9E -63.6(7) no
C13E C14E C15E F9E 56.2(8) no
F6E C14E C15E F8E 56.1(7) no
F5E C14E C15E F8E 172.8(5) no
C13E C14E C15E F8E -67.4(7) no
F6E C14E C15E F7E -61.2(7) no
F5E C14E C15E F7E 55.5(7) no
C13E C14E C15E F7E 175.3(6) no
O2F C1F C2F C3F 1.8(18) no
O1F C1F C2F C3F -177.9(12) no
C1F C2F C3F C4F -173.7(8) no
C2F C3F C4F C5F -174.3(8) no
C3F C4F C5F C6F 178.4(7) no
C4F C5F C6F C7F -176.6(8) no
C5F C6F C7F C8F 176.9(8) no
C6F C7F C8F C9F -174.7(7) no
C7F C8F C9F C10F 176.4(7) no
C8F C9F C10F C11F -176.4(6) no
C9F C10F C11F C12F -179.5(6) no
C10F C11F C12F F2F 59.8(7) no
C10F C11F C12F F1F -56.7(7) no
C10F C11F C12F C13F -177.7(5) no
F2F C12F C13F F3F -171.5(5) no
F1F C12F C13F F3F -58.1(6) no
C11F C12F C13F F3F 64.5(7) no
F2F C12F C13F F4F 71.6(6) no
F1F C12F C13F F4F -175.0(5) no
C11F C12F C13F F4F -52.4(7) no
F2F C12F C13F C14F -49.6(7) no
F1F C12F C13F C14F 63.8(7) no
C11F C12F C13F C14F -173.6(6) no
F3F C13F C14F F5F 65.1(6) no
F4F C13F C14F F5F -179.1(5) no
C12F C13F C14F F5F -57.4(8) no
F3F C13F C14F F6F -177.9(5) no
F4F C13F C14F F6F -62.2(6) no
C12F C13F C14F F6F 59.5(7) no
F3F C13F C14F C15F -56.2(7) no
F4F C13F C14F C15F 59.6(7) no
C12F C13F C14F C15F -178.7(5) no
F5F C14F C15F F7F -61.4(8) no
F6F C14F C15F F7F -176.7(6) no
C13F C14F C15F F7F 60.2(8) no
F5F C14F C15F F8F 177.7(6) no
F6F C14F C15F F8F 62.4(8) no
C13F C14F C15F F8F -60.7(8) no
F5F C14F C15F F9F 60.5(8) no
F6F C14F C15F F9F -54.9(8) no
C13F C14F C15F F9F -178.0(6) no
